data_7103823
loop_
_publ_author_name
'Bing-guang, Zhang'
'Dong, Guo'
'Chun-ying, Duan'
'Ping, Cai'
'Qing-jin, Meng'

_publ_section_title
; 
 A novel pyramidal multiple alkali metal cluster [K3(H2O)]3+ stabilized within
 a capsule containing 16-nitrogen donors
;
_journal_coden_ASTM CHCOFS
_journal_issue 15
_journal_name_full
;
 Chemical Communications (Cambridge, United Kingdom)
;
_journal_page_first 1836
_journal_page_last 1837
_journal_paper_doi 10.1039/b305001g
_journal_year 2003
_chemical_formula_moiety '(C36H72N16) (H2OK3) (CdI4) (ClO4)2 (H3O)'
_chemical_formula_sum 'C36 H77 Cd Cl2 I4 K3 N16 O10'
_chemical_formula_weight 1702.34
_space_group_IT_number 57
_symmetry_cell_setting orthorhombic
_symmetry_space_group_name_Hall '-P 2c 2b'
_symmetry_space_group_name_H-M 'P b c m'
_atom_sites_solution_hydrogens geom
_atom_sites_solution_primary direct
_atom_sites_solution_secondary difmap
_audit_creation_method SHELXL-97
_cell_angle_alpha 90.00
_cell_angle_beta 90.00
_cell_angle_gamma 90.00
_cell_formula_units_Z 8
_cell_length_a 13.512(3)
_cell_length_b 27.115(5)
_cell_length_c 31.756(6)
_cell_measurement_reflns_used 1342
_cell_measurement_temperature 293(2)
_cell_measurement_theta_max 22.43
_cell_measurement_theta_min 2.65
_cell_volume 11635(4)
_computing_cell_refinement 'Bruker SMART'
_computing_data_collection 'Bruker SMART'
_computing_data_reduction 'Bruker SAINT'
_computing_molecular_graphics 'Bruker SHELXTL'
_computing_publication_material 'Bruker SHELXTL'
_computing_structure_refinement 'Bruker SHELXTL'
_computing_structure_solution 'Bruker SHELXTL'
_diffrn_ambient_temperature 293(2)
_diffrn_measured_fraction_theta_full 0.991
_diffrn_measured_fraction_theta_max 0.991
_diffrn_measurement_device_type 'CCD area detector'
_diffrn_measurement_method 'phi and omega scans'
_diffrn_radiation_monochromator graphite
_diffrn_radiation_source 'fine-focus sealed tube'
_diffrn_radiation_type MoK\a
_diffrn_radiation_wavelength 0.71073
_diffrn_reflns_av_R_equivalents 0.0856
_diffrn_reflns_av_sigmaI/netI 0.1668
_diffrn_reflns_limit_h_max 16
_diffrn_reflns_limit_h_min -16
_diffrn_reflns_limit_k_max 32
_diffrn_reflns_limit_k_min -26
_diffrn_reflns_limit_l_max 37
_diffrn_reflns_limit_l_min -35
_diffrn_reflns_number 51644
_diffrn_reflns_theta_full 25.00
_diffrn_reflns_theta_max 25.00
_diffrn_reflns_theta_min 3.42
_exptl_absorpt_coefficient_mu 2.868
_exptl_absorpt_correction_T_max 0.7432
_exptl_absorpt_correction_T_min 0.6684
_exptl_absorpt_correction_type empirical
_exptl_absorpt_process_details SADABS
_exptl_crystal_colour pale-yellow
_exptl_crystal_density_diffrn 1.944
_exptl_crystal_density_method 'not measured'
_exptl_crystal_description block
_exptl_crystal_F_000 6688
_exptl_crystal_size_max 0.15
_exptl_crystal_size_mid 0.10
_exptl_crystal_size_min 0.10
_refine_diff_density_max '2.175 (1.61\%A from K3)'
_refine_diff_density_min -0.944
_refine_diff_density_rms 0.147
_refine_ls_extinction_method none
_refine_ls_goodness_of_fit_ref 1.022
_refine_ls_hydrogen_treatment mixed
_refine_ls_matrix_type full
_refine_ls_number_parameters 987
_refine_ls_number_reflns 10351
_refine_ls_number_restraints 1131
_refine_ls_restrained_S_all 1.066
_refine_ls_R_factor_all 0.1504
_refine_ls_R_factor_gt 0.0759
_refine_ls_shift/su_max 0.002
_refine_ls_shift/su_mean 0.000
_refine_ls_structure_factor_coef Fsqd
_refine_ls_weighting_details 'calc w=1/[\s^2^(Fo^2^)+(0.0650P)^2^+0.0000P] where P=(Fo^2^+2Fc^2^)/3'
_refine_ls_weighting_scheme calc
_refine_ls_wR_factor_gt 0.1863
_refine_ls_wR_factor_ref 0.2020
_reflns_number_gt 4202
_reflns_number_total 10351
_reflns_threshold_expression >2sigma(I)
_cod_data_source_file b305001g.txt
_cod_data_source_block compound_1
_cod_depositor_comments
;
The following automatic conversions were performed:
'_symmetry_cell_setting' value 'Orthorhombic' changed to 'orthorhombic'
according to '/home/saulius/struct/CIF-dictionaries/cif_core.dic'
dictionary named 'cif_core.dic' version 2.4.1 from 2010-06-29.

Automatic conversion script
Id: cif_fix_enum 1527 2010-12-29 10:47:43Z saulius 
;
_cod_original_sg_symbol_H-M 'Pbcm '
_cod_database_code 7103823

loop_
_symmetry_equiv_pos_as_xyz
'x, y, z'
'-x, -y, z+1/2'
'-x, y+1/2, -z+1/2'
'x, -y+1/2, -z'
'-x, -y, -z'
'x, y, -z-1/2'
'x, -y-1/2, z-1/2'
'-x, y-1/2, z'

loop_
_atom_site_label
_atom_site_type_symbol
_atom_site_fract_x
_atom_site_fract_y
_atom_site_fract_z
_atom_site_U_iso_or_equiv
_atom_site_adp_type
_atom_site_occupancy
_atom_site_symmetry_multiplicity
_atom_site_calc_flag
_atom_site_refinement_flags
_atom_site_disorder_assembly
_atom_site_disorder_group
Cd1 Cd 0.49346(6) 0.19557(4) 0.2500 0.0552(3) Uani 1 2 d S . .
I1 I 0.34428(7) 0.26494(4) 0.2500 0.0827(3) Uani 1 2 d S . .
I2 I 0.67390(7) 0.24230(4) 0.2500 0.0752(3) Uani 1 2 d S . .
I3 I 0.47938(5) 0.13005(3) 0.18229(2) 0.0817(3) Uani 1 1 d . . .
Cd2 Cd 0.99121(9) 0.05856(5) -0.00243(4) 0.0515(4) Uani 0.50 1 d P . 1
I4 I 1.00700(10) 0.11941(5) -0.07325(4) 0.0688(4) Uani 0.50 1 d P A 1
I5 I 1.00044(9) 0.12655(5) 0.06380(4) 0.0598(4) Uani 0.50 1 d P B 1
I6 I 0.81202(12) 0.01201(7) -0.00188(5) 0.0736(6) Uani 0.50 1 d P . 1
I6' I 1.14649(12) -0.00817(7) 0.00507(5) 0.0629(5) Uani 0.50 1 d P . 1
K2 K 0.5751(3) 0.26302(13) 0.03688(10) 0.0862(12) Uani 0.50 1 d PD . 1
O1W O 0.5751(3) 0.26302(13) 0.03688(10) 0.0862(12) Uani 0.50 1 d P . 2
K1 K 0.42776(14) 0.29635(8) -0.02007(6) 0.0667(7) Uani 1 1 d D . .
N1 N 0.6785(5) 0.2206(3) -0.09962(19) 0.099(2) Uani 1 1 d DU . .
N2 N 0.6813(5) 0.3095(2) -0.0498(2) 0.105(2) Uani 1 1 d DU . .
N3 N 0.6593(5) 0.3407(2) 0.02127(19) 0.088(2) Uani 1 1 d DU . .
N4 N 0.5493(5) 0.3635(3) -0.0315(2) 0.113(2) Uani 1 1 d DU . .
N5 N 0.4606(5) 0.2239(3) -0.0967(2) 0.131(2) Uani 1 1 d DU . .
N6 N 0.3199(5) 0.2676(3) -0.0709(2) 0.146(3) Uani 1 1 d DU . .
N7 N 0.3544(5) 0.1832(3) -0.0534(2) 0.126(3) Uani 1 1 d DU . .
N8 N 0.3351(5) 0.3715(2) -0.0244(2) 0.129(2) Uani 1 1 d DU . .
C1 C 0.7303(7) 0.2655(3) -0.1121(3) 0.105(3) Uani 1 1 d DU . .
H1A H 0.6853 0.2843 -0.1292 0.127 Uiso 1 1 d R . .
H1B H 0.7856 0.2567 -0.1295 0.127 Uiso 1 1 d R . .
C2 C 0.7638(7) 0.2983(4) -0.0791(3) 0.115(3) Uani 1 1 d DU . .
H2A H 0.8145 0.2814 -0.0636 0.139 Uiso 1 1 d R . .
H2B H 0.7920 0.3278 -0.0907 0.139 Uiso 1 1 d R . .
C3 C 0.6153(6) 0.2007(4) -0.1343(3) 0.114(3) Uani 1 1 d DU . .
H3A H 0.6039 0.1661 -0.1300 0.137 Uiso 1 1 d R . .
H3B H 0.6495 0.2046 -0.1606 0.137 Uiso 1 1 d R . .
C4 C 0.5177(7) 0.2228(5) -0.1368(3) 0.130(3) Uani 1 1 d DU . .
H4A H 0.5301 0.2568 -0.1433 0.156 Uiso 1 1 d R . .
H4B H 0.4788 0.2093 -0.1594 0.156 Uiso 1 1 d R . .
C5 C 0.7523(7) 0.1827(3) -0.0887(3) 0.104(3) Uani 1 1 d DU . .
H5A H 0.8055 0.2000 -0.0751 0.125 Uiso 1 1 d R . .
H5B H 0.7785 0.1673 -0.1135 0.125 Uiso 1 1 d R . .
C6 C 0.7161(8) 0.1447(4) -0.0593(3) 0.113(4) Uani 1 1 d DU . .
H6A H 0.7722 0.1262 -0.0496 0.135 Uiso 1 1 d R . .
H6B H 0.6760 0.1227 -0.0757 0.135 Uiso 1 1 d R . .
C7 C 0.7312(6) 0.3280(4) -0.0121(2) 0.098(3) Uani 1 1 d DU . .
H7A H 0.7701 0.3564 -0.0191 0.118 Uiso 1 1 d R . .
H7B H 0.7749 0.3029 -0.0016 0.118 Uiso 1 1 d R . .
C8 C 0.5987(7) 0.3812(3) 0.0060(3) 0.103(3) Uani 1 1 d DU . .
H8A H 0.6360 0.4108 0.0009 0.124 Uiso 1 1 d R . .
H8B H 0.5495 0.3878 0.0271 0.124 Uiso 1 1 d R . .
C9 C 0.6192(6) 0.3499(4) -0.0643(3) 0.097(3) Uani 1 1 d DU . .
H9A H 0.5831 0.3400 -0.0889 0.116 Uiso 1 1 d R . .
H9B H 0.6595 0.3778 -0.0715 0.116 Uiso 1 1 d R . .
C10 C 0.4944(6) 0.4043(4) -0.0524(3) 0.128(3) Uani 1 1 d DU . .
H10A H 0.4765 0.3934 -0.0802 0.153 Uiso 1 1 d R . .
H10B H 0.5354 0.4331 -0.0549 0.153 Uiso 1 1 d R . .
C11 C 0.4041(7) 0.4142(4) -0.0289(3) 0.119(3) Uani 1 1 d DU . .
H11A H 0.4238 0.4244 -0.0012 0.142 Uiso 1 1 d R . .
H11B H 0.3700 0.4413 -0.0418 0.142 Uiso 1 1 d R . .
C12 C 0.2893(8) 0.3568(3) -0.0644(3) 0.130(3) Uani 1 1 d DU . .
H12A H 0.3399 0.3612 -0.0853 0.157 Uiso 1 1 d R . .
H12B H 0.2382 0.3802 -0.0707 0.157 Uiso 1 1 d R . .
C13 C 0.2473(7) 0.3093(3) -0.0732(5) 0.146(3) Uani 1 1 d DU . .
H13A H 0.1992 0.3028 -0.0516 0.176 Uiso 1 1 d R . .
H13B H 0.2132 0.3097 -0.0997 0.176 Uiso 1 1 d R . .
C14 C 0.3921(7) 0.2657(4) -0.1030(3) 0.124(3) Uani 1 1 d DU . .
H14A H 0.3616 0.2633 -0.1302 0.149 Uiso 1 1 d R . .
H14B H 0.4295 0.2958 -0.1019 0.149 Uiso 1 1 d R . .
C15 C 0.2780(7) 0.2208(3) -0.0573(4) 0.148(3) Uani 1 1 d DU . .
H15A H 0.2317 0.2096 -0.0781 0.177 Uiso 1 1 d R . .
H15B H 0.2432 0.2259 -0.0313 0.177 Uiso 1 1 d R . .
C16 C 0.4093(8) 0.1769(4) -0.0937(3) 0.131(3) Uani 1 1 d DU . .
H16A H 0.4549 0.1498 -0.0915 0.157 Uiso 1 1 d R . .
H16B H 0.3654 0.1712 -0.1170 0.157 Uiso 1 1 d R . .
C17 C 0.3015(8) 0.3656(4) 0.0521(3) 0.139(4) Uani 1 1 d DU . .
H17A H 0.2497 0.3658 0.0728 0.167 Uiso 1 1 d R . .
H17B H 0.3479 0.3910 0.0593 0.167 Uiso 1 1 d R . .
C18 C 0.2595(7) 0.3740(5) 0.0094(3) 0.139(3) Uani 1 1 d DU . .
H18A H 0.2088 0.3503 0.0034 0.166 Uiso 1 1 d R . .
H18B H 0.2297 0.4062 0.0095 0.166 Uiso 1 1 d R . .
K3 K 0.90720(17) -0.00729(11) 0.20530(7) 0.0997(10) Uani 1 1 d DU . .
K4 K 1.0584(2) -0.04271(12) 0.2500 0.0730(12) Uani 0.80 2 d SPD . 1
O2W O 1.0454(6) 0.0567(3) 0.2671(2) 0.066(3) Uani 0.40 1 d P . 1
O2W' O 1.0584(2) -0.04271(12) 0.2500 0.0730(12) Uani 0.20 2 d SP . 2
K4' K 1.0454(6) 0.0567(3) 0.2671(2) 0.066(3) Uani 0.10 1 d P . 2
N21 N 0.8135(6) 0.0302(3) 0.3487(3) 0.054(4) Uani 0.50 1 d PDU . 2
N22 N 0.8401(7) 0.0929(4) 0.2726(3) 0.064(4) Uani 0.50 1 d PDU . 2
N23 N 0.9301(6) 0.1186(4) 0.2107(2) 0.044(3) Uani 0.50 1 d PDU . 2
N24 N 0.7934(6) 0.0633(3) 0.2054(2) 0.063(4) Uani 0.50 1 d PDU . 2
N25 N 0.7838(6) -0.0695(3) 0.2934(2) 0.075(4) Uani 0.50 1 d PDU . 2
N26 N 0.8348(6) -0.0883(3) 0.2214(2) 0.059(4) Uani 0.50 1 d PDU . 2
N27 N 0.9491(6) -0.1055(3) 0.2811(3) 0.067(4) Uani 0.50 1 d PDU . 2
N28 N 1.0323(7) 0.0229(3) 0.3467(3) 0.051(4) Uani 0.50 1 d PDU . 2
N29 N 1.1680(6) -0.0176(3) 0.3082(3) 0.061(4) Uani 0.50 1 d PDU . 2
N30 N 1.1368(7) 0.0712(3) 0.3008(3) 0.058(4) Uani 0.50 1 d PDU . 2
N31 N 0.8014(6) -0.0282(3) 0.1456(2) 0.051(4) Uani 0.50 1 d PDU . 2
N32 N 1.1620(6) -0.1128(3) 0.2690(2) 0.062(4) Uani 0.50 1 d PDU . 2
N33 N 1.1399(6) 0.1258(4) 0.2177(3) 0.046(4) Uani 0.50 1 d PDU . 2
N34 N 1.0190(6) -0.0167(3) 0.1455(2) 0.050(3) Uani 0.50 1 d PDU . 2
N35 N 1.1327(6) -0.0635(3) 0.1845(2) 0.054(3) Uani 0.50 1 d PDU . 2
N36 N 1.1524(6) 0.0262(3) 0.1796(3) 0.048(3) Uani 0.50 1 d PDU . 2
C21 C 0.7377(9) 0.0664(4) 0.3351(5) 0.059(5) Uani 0.50 1 d PDU . 2
H21A H 0.7047 0.0801 0.3591 0.071 Uiso 0.50 1 d PR . 2
H21B H 0.6892 0.0495 0.3183 0.071 Uiso 0.50 1 d PR . 2
C22 C 0.7778(11) 0.1066(5) 0.3090(4) 0.070(5) Uani 0.50 1 d PDU . 2
H22A H 0.7252 0.1277 0.2994 0.084 Uiso 0.50 1 d PR . 2
H22B H 0.8192 0.1259 0.3272 0.084 Uiso 0.50 1 d PR . 2
C23 C 0.7612(11) -0.0147(4) 0.3618(4) 0.060(5) Uani 0.50 1 d PDU . 2
H23A H 0.7045 -0.0061 0.3785 0.072 Uiso 0.50 1 d PR . 2
H23B H 0.8048 -0.0341 0.3789 0.072 Uiso 0.50 1 d PR . 2
C24 C 0.7257(10) -0.0453(5) 0.3268(4) 0.051(5) Uani 0.50 1 d PDU . 2
H24A H 0.6953 -0.0745 0.3380 0.061 Uiso 0.50 1 d PR . 2
H24B H 0.6741 -0.0269 0.3132 0.061 Uiso 0.50 1 d PR . 2
C25 C 0.8801(7) 0.0495(5) 0.3818(4) 0.056(4) Uani 0.50 1 d PDU . 2
H25A H 0.8452 0.0473 0.4081 0.067 Uiso 0.50 1 d PR . 2
H25B H 0.8946 0.0837 0.3770 0.067 Uiso 0.50 1 d PR . 2
C26 C 0.9771(8) 0.0249(7) 0.3872(4) 0.065(5) Uani 0.50 1 d PDU . 2
H26A H 1.0154 0.0389 0.4096 0.078 Uiso 0.50 1 d PR . 2
H26B H 0.9638 -0.0089 0.3940 0.078 Uiso 0.50 1 d PR . 2
C27 C 0.8835(8) 0.1347(4) 0.2500 0.064(4) Uani 1 2 d SDU . 2
H27A H 0.9314 0.1506 0.2677 0.077 Uiso 0.50 1 d PR . 2
H27B H 0.8328 0.1582 0.2431 0.077 Uiso 0.50 1 d PR . 2
C28 C 0.8480(9) 0.1035(5) 0.1834(4) 0.060(5) Uani 0.50 1 d PDU . 2
H28A H 0.8731 0.0919 0.1569 0.072 Uiso 0.50 1 d PR . 2
H28B H 0.8060 0.1314 0.1782 0.072 Uiso 0.50 1 d PR . 2
C29 C 0.7566(8) 0.0732(5) 0.2500 0.089(4) Uani 1 2 d SDU . 2
H29A H 0.7024 0.0961 0.2500 0.107 Uiso 1 2 d SR . 2
H29B H 0.7354 0.0430 0.2630 0.107 Uiso 0.50 1 d PR . 2
C30 C 0.7236(10) 0.0456(6) 0.1726(4) 0.066(5) Uani 0.50 1 d PDU . 2
H30A H 0.6881 0.0742 0.1631 0.080 Uiso 0.50 1 d PR . 2
H30B H 0.6766 0.0252 0.1870 0.080 Uiso 0.50 1 d PR . 2
C31 C 0.7512(11) 0.0182(4) 0.1340(4) 0.061(5) Uani 0.50 1 d PDU . 2
H31A H 0.6940 0.0111 0.1171 0.073 Uiso 0.50 1 d PR . 2
H31B H 0.7953 0.0382 0.1176 0.073 Uiso 0.50 1 d PR . 2
C32 C 0.7360(9) -0.0682(4) 0.1601(4) 0.052(5) Uani 0.50 1 d PDU . 2
H32A H 0.7023 -0.0823 0.1364 0.062 Uiso 0.50 1 d PR . 2
H32B H 0.6874 -0.0521 0.1774 0.062 Uiso 0.50 1 d PR . 2
C33 C 0.7779(10) -0.1086(4) 0.1852(3) 0.049(4) Uani 0.50 1 d PDU . 2
H33A H 0.7272 -0.1304 0.1953 0.059 Uiso 0.50 1 d PR . 2
H33B H 0.8200 -0.1272 0.1668 0.059 Uiso 0.50 1 d PR . 2
C34 C 0.7511(7) -0.0782(5) 0.2500 0.059(4) Uani 1 2 d SDU . 2
H34A H 0.7112 -0.0525 0.2380 0.071 Uiso 0.50 1 d PR . 2
H34B H 0.7104 -0.1069 0.2541 0.071 Uiso 0.50 1 d PR . 2
C35 C 0.8849(8) -0.1257(4) 0.2500 0.093(4) Uani 1 2 d SDU . 2
H35A H 0.9204 -0.1491 0.2331 0.112 Uiso 0.50 1 d PR . 2
H35B H 0.8334 -0.1430 0.2647 0.112 Uiso 0.50 1 d PR . 2
C36 C 0.8694(8) -0.0946(6) 0.3111(4) 0.070(5) Uani 0.50 1 d PDU . 2
H36A H 0.8372 -0.1245 0.3196 0.084 Uiso 0.50 1 d PR . 2
H36B H 0.8976 -0.0795 0.3357 0.084 Uiso 0.50 1 d PR . 2
C37 C 1.0060(8) -0.1489(5) 0.2947(4) 0.060(5) Uani 0.50 1 d PDU . 2
H37A H 0.9651 -0.1777 0.2927 0.072 Uiso 0.50 1 d PR . 2
H37B H 1.0219 -0.1440 0.3239 0.072 Uiso 0.50 1 d PR . 2
C38 C 1.1005(8) -0.1579(4) 0.2721(4) 0.058(5) Uani 0.50 1 d PDU . 2
H38A H 1.1369 -0.1845 0.2846 0.070 Uiso 0.50 1 d PR . 2
H38B H 1.0839 -0.1674 0.2438 0.070 Uiso 0.50 1 d PR . 2
C39 C 1.2189(12) -0.1036(4) 0.3083(4) 0.080(6) Uani 0.50 1 d PDU . 2
H39A H 1.2745 -0.1256 0.3097 0.096 Uiso 0.50 1 d PR . 2
H39B H 1.1767 -0.1109 0.3318 0.096 Uiso 0.50 1 d PR . 2
C40 C 1.2518(8) -0.0523(4) 0.3142(5) 0.059(5) Uani 0.50 1 d PDU . 2
H40A H 1.2820 -0.0480 0.3414 0.071 Uiso 0.50 1 d PR . 2
H40B H 1.3006 -0.0456 0.2930 0.071 Uiso 0.50 1 d PR . 2
C41 C 1.1115(8) -0.0138(5) 0.3479(4) 0.058(4) Uani 0.50 1 d PDU . 2
H41A H 1.0837 -0.0456 0.3541 0.069 Uiso 0.50 1 d PR . 2
H41B H 1.1568 -0.0057 0.3702 0.069 Uiso 0.50 1 d PR . 2
C42 C 1.2126(9) 0.0321(4) 0.3050(5) 0.059(5) Uani 0.50 1 d PDU . 2
H42A H 1.2577 0.0335 0.2816 0.071 Uiso 0.50 1 d PR . 2
H42B H 1.2493 0.0385 0.3303 0.071 Uiso 0.50 1 d PR . 2
C43 C 1.0739(9) 0.0722(4) 0.3388(4) 0.049(4) Uani 0.50 1 d PDU . 2
H43A H 1.1138 0.0825 0.3622 0.059 Uiso 0.50 1 d PR . 2
H43B H 1.0211 0.0956 0.3354 0.059 Uiso 0.50 1 d PR . 2
C44 C 1.1832(12) 0.1195(5) 0.2929(3) 0.061(5) Uani 0.50 1 d PDU . 2
H44A H 1.2354 0.1244 0.3130 0.073 Uiso 0.50 1 d PR . 2
H44B H 1.1330 0.1437 0.2987 0.073 Uiso 0.50 1 d PR . 2
C45 C 1.2186(7) 0.1307(5) 0.2500 0.069(4) Uani 1 2 d SDU . 2
H45A H 1.2455 0.1634 0.2500 0.083 Uiso 1 2 d SR . 2
H45B H 1.2708 0.1078 0.2439 0.083 Uiso 0.50 1 d PR . 2
C46 C 1.0797(7) 0.1711(4) 0.2133(5) 0.062(5) Uani 0.50 1 d PDU . 2
H46A H 1.1152 0.1955 0.1975 0.074 Uiso 0.50 1 d PR . 2
H46B H 1.0687 0.1841 0.2411 0.074 Uiso 0.50 1 d PR . 2
C47 C 0.9842(8) 0.1609(5) 0.1929(4) 0.047(4) Uani 0.50 1 d PDU . 2
H47A H 0.9425 0.1892 0.1968 0.056 Uiso 0.50 1 d PR . 2
H47B H 0.9939 0.1564 0.1632 0.056 Uiso 0.50 1 d PR . 2
C48 C 0.8653(7) -0.0476(5) 0.1116(4) 0.061(5) Uani 0.50 1 d PDU . 2
H48A H 0.8288 -0.0461 0.0857 0.073 Uiso 0.50 1 d PR . 2
H48B H 0.8805 -0.0816 0.1170 0.073 Uiso 0.50 1 d PR . 2
C49 C 0.9593(8) -0.0202(6) 0.1063(4) 0.059(5) Uani 0.50 1 d PDU . 2
H49A H 0.9986 -0.0361 0.0851 0.070 Uiso 0.50 1 d PR . 2
H49B H 0.9447 0.0126 0.0967 0.070 Uiso 0.50 1 d PR . 2
C50 C 1.2345(9) -0.1170(6) 0.2349(3) 0.059(5) Uani 0.50 1 d PDU . 2
H50A H 1.2656 -0.1488 0.2357 0.071 Uiso 0.50 1 d PR . 2
H50B H 1.2845 -0.0925 0.2394 0.071 Uiso 0.50 1 d PR . 2
C51 C 1.1926(12) -0.1082(5) 0.1924(4) 0.061(5) Uani 0.50 1 d PDU . 2
H51A H 1.2441 -0.1110 0.1717 0.074 Uiso 0.50 1 d PR . 2
H51B H 1.1478 -0.1352 0.1876 0.074 Uiso 0.50 1 d PR . 2
C52 C 1.1862(10) 0.1158(4) 0.1762(4) 0.057(5) Uani 0.50 1 d PDU . 2
H52A H 1.2405 0.1384 0.1731 0.069 Uiso 0.50 1 d PR . 2
H52B H 1.1403 0.1218 0.1537 0.069 Uiso 0.50 1 d PR . 2
C53 C 1.2279(9) 0.0653(4) 0.1740(5) 0.058(5) Uani 0.50 1 d PDU . 2
H53A H 1.2594 0.0609 0.1472 0.069 Uiso 0.50 1 d PR . 2
H53B H 1.2774 0.0606 0.1953 0.069 Uiso 0.50 1 d PR . 2
C54 C 1.0683(9) -0.0646(4) 0.1477(4) 0.057(4) Uani 0.50 1 d PDU . 2
H54A H 1.1058 -0.0706 0.1225 0.068 Uiso 0.50 1 d PR . 2
H54B H 1.0205 -0.0906 0.1507 0.068 Uiso 0.50 1 d PR . 2
C55 C 1.2017(8) -0.0215(3) 0.1837(5) 0.035(4) Uani 0.50 1 d PDU . 2
H55A H 1.2469 -0.0254 0.1606 0.042 Uiso 0.50 1 d PR . 2
H55B H 1.2392 -0.0215 0.2093 0.042 Uiso 0.50 1 d PR . 2
C56 C 1.0878(9) 0.0246(5) 0.1425(4) 0.054(5) Uani 0.50 1 d PDU . 2
H56A H 1.0536 0.0554 0.1396 0.065 Uiso 0.50 1 d PR . 2
H56B H 1.1285 0.0200 0.1180 0.065 Uiso 0.50 1 d PR . 2
Cl2 Cl 1.0453(4) 0.28508(18) 0.13468(15) 0.0749(16) Uani 0.50 1 d PDU C 3
O23 O 1.0109(10) 0.2487(4) 0.1066(4) 0.117(5) Uani 0.50 1 d PDU C 3
O22 O 0.9765(8) 0.2909(6) 0.1681(3) 0.135(5) Uani 0.50 1 d PDU C 3
O24 O 1.0621(11) 0.3310(3) 0.1142(4) 0.132(5) Uani 0.50 1 d PDU C 3
O21 O 1.1363(7) 0.2696(6) 0.1534(4) 0.153(6) Uani 0.50 1 d PDU C 3
Cl2' Cl 0.9958(4) 0.2265(2) 0.14538(18) 0.097(2) Uani 0.50 1 d PDU D 4
O21' O 1.0955(6) 0.2385(6) 0.1364(5) 0.169(6) Uani 0.50 1 d PDU D 4
O22' O 0.9344(9) 0.2667(4) 0.1352(5) 0.156(5) Uani 0.50 1 d PDU D 4
O23' O 0.9681(12) 0.1822(4) 0.1248(5) 0.180(7) Uani 0.50 1 d PDU D 4
O24' O 0.9895(13) 0.2174(7) 0.1898(3) 0.186(7) Uani 0.50 1 d PDU D 4
Cl1 Cl 0.4710(2) -0.02845(12) 0.39367(11) 0.1181(12) Uani 1 1 d DU . .
O12 O 0.4654(10) -0.0691(4) 0.3647(3) 0.173(5) Uani 0.65 1 d PDU E 1
O13 O 0.3802(6) -0.0245(5) 0.4155(4) 0.162(5) Uani 0.65 1 d PDU E 1
O14 O 0.5471(7) -0.0416(5) 0.4229(3) 0.168(5) Uani 0.65 1 d PDU E 1
O11 O 0.4977(10) 0.0149(3) 0.3726(4) 0.151(5) Uani 0.65 1 d PDU E 1
O11' O 0.5204(11) -0.0222(8) 0.4325(3) 0.143(6) Uani 0.35 1 d PDU E 2
O12' O 0.4286(13) -0.0761(4) 0.3893(7) 0.162(6) Uani 0.35 1 d PDU E 2
O13' O 0.5267(11) -0.0129(7) 0.3583(4) 0.163(7) Uani 0.35 1 d PDU E 2
O14' O 0.3881(8) 0.0061(5) 0.3937(6) 0.137(6) Uani 0.35 1 d PDU E 2
O3W O 0.415(3) 0.0190(16) 0.2500 0.267(19) Uiso 0.50 2 d SP . .
O4W O 0.517(2) -0.0457(12) 0.2149(9) 0.211(13) Uiso 0.40 1 d P . .
O5W O 1.476(2) -0.1277(14) 0.2817(9) 0.205(15) Uiso 0.35 1 d P . .

loop_
_atom_site_aniso_label
_atom_site_aniso_U_11
_atom_site_aniso_U_22
_atom_site_aniso_U_33
_atom_site_aniso_U_23
_atom_site_aniso_U_13
_atom_site_aniso_U_12
Cd1 0.0468(5) 0.0489(7) 0.0698(7) 0.000 0.000 0.0007(5)
I1 0.0625(6) 0.0620(7) 0.1234(9) 0.000 0.000 0.0183(6)
I2 0.0540(5) 0.0593(7) 0.1122(8) 0.000 0.000 -0.0118(5)
I3 0.0646(4) 0.0744(5) 0.1062(6) -0.0282(4) -0.0014(4) -0.0014(4)
Cd2 0.0585(8) 0.0517(10) 0.0443(8) -0.0010(7) -0.0027(7) -0.0047(7)
I4 0.0859(9) 0.0708(10) 0.0497(8) 0.0067(7) 0.0046(7) 0.0007(8)
I5 0.0732(8) 0.0610(9) 0.0452(7) -0.0089(7) -0.0041(6) 0.0010(7)
I6 0.0660(10) 0.0591(10) 0.0955(12) 0.0091(8) -0.0247(9) -0.0133(9)
I6' 0.0665(11) 0.0644(11) 0.0577(10) 0.0067(7) 0.0044(8) 0.0118(9)
K2 0.107(3) 0.069(2) 0.083(2) -0.001(2) 0.029(2) -0.010(2)
O1W 0.107(3) 0.069(2) 0.083(2) -0.001(2) 0.029(2) -0.010(2)
K1 0.0557(12) 0.0613(15) 0.0832(16) 0.0231(12) 0.0146(12) 0.0119(11)
N1 0.118(4) 0.112(5) 0.067(4) 0.020(4) 0.010(4) 0.045(4)
N2 0.119(4) 0.108(5) 0.087(4) -0.003(4) 0.045(4) -0.021(4)
N3 0.099(5) 0.104(5) 0.062(4) 0.008(4) 0.007(4) 0.007(4)
N4 0.125(5) 0.102(5) 0.112(5) 0.021(4) -0.001(4) -0.008(4)
N5 0.119(4) 0.119(4) 0.156(4) 0.032(4) -0.049(4) -0.005(4)
N6 0.104(5) 0.116(5) 0.218(5) 0.066(5) -0.041(4) 0.024(4)
N7 0.103(5) 0.101(5) 0.174(5) 0.051(4) -0.020(4) -0.014(4)
N8 0.119(4) 0.109(4) 0.160(4) 0.052(4) 0.043(4) 0.022(4)
C1 0.111(5) 0.131(6) 0.075(5) 0.009(5) 0.034(5) 0.017(5)
C2 0.122(6) 0.125(6) 0.100(6) 0.001(5) 0.053(5) -0.012(5)
C3 0.140(6) 0.115(6) 0.088(5) 0.009(5) -0.016(5) 0.035(5)
C4 0.143(6) 0.127(6) 0.122(6) 0.002(6) -0.050(5) 0.004(6)
C5 0.114(6) 0.117(6) 0.082(5) 0.026(5) 0.029(5) 0.043(5)
C6 0.117(7) 0.126(8) 0.095(7) 0.032(6) 0.024(6) 0.043(6)
C7 0.099(5) 0.105(6) 0.091(5) 0.004(5) 0.011(5) -0.005(5)
C8 0.121(6) 0.102(6) 0.087(5) 0.009(5) 0.004(5) -0.003(5)
C9 0.107(5) 0.111(6) 0.073(5) 0.021(5) 0.016(5) -0.030(5)
C10 0.133(6) 0.110(6) 0.141(6) 0.050(5) 0.005(5) -0.002(6)
C11 0.110(6) 0.094(6) 0.151(6) 0.052(5) 0.035(5) 0.013(5)
C12 0.095(5) 0.108(6) 0.188(6) 0.054(6) 0.019(5) 0.020(5)
C13 0.105(6) 0.126(6) 0.208(6) 0.047(6) -0.016(6) 0.037(6)
C14 0.093(5) 0.097(6) 0.183(6) 0.055(5) -0.064(5) -0.005(5)
C15 0.102(6) 0.115(6) 0.227(6) 0.064(6) -0.023(6) -0.017(5)
C16 0.118(6) 0.107(6) 0.167(6) 0.047(6) -0.066(5) -0.018(5)
C17 0.128(7) 0.131(8) 0.160(8) 0.024(7) 0.016(7) 0.043(7)
C18 0.122(6) 0.119(6) 0.175(7) 0.057(6) 0.036(6) 0.044(6)
K3 0.0676(15) 0.160(3) 0.0719(17) 0.0317(16) -0.0046(13) 0.0058(17)
K4 0.0410(18) 0.043(2) 0.135(3) 0.000 0.000 -0.0010(17)
O2W 0.055(5) 0.048(6) 0.097(9) -0.009(4) -0.012(4) -0.002(4)
O2W' 0.0410(18) 0.043(2) 0.135(3) 0.000 0.000 -0.0010(17)
K4' 0.055(5) 0.048(6) 0.097(9) -0.009(4) -0.012(4) -0.002(4)
N21 0.055(7) 0.066(8) 0.041(7) 0.015(6) 0.008(6) 0.015(7)
N22 0.075(8) 0.053(8) 0.065(7) -0.005(6) 0.017(6) -0.023(7)
N23 0.041(6) 0.044(7) 0.048(7) 0.004(6) 0.000(6) 0.003(6)
N24 0.064(7) 0.055(8) 0.069(8) 0.015(7) 0.006(7) -0.013(7)
N25 0.067(7) 0.095(8) 0.065(8) 0.012(7) -0.007(7) 0.034(7)
N26 0.047(7) 0.060(8) 0.069(7) -0.013(6) -0.022(6) -0.003(7)
N27 0.054(7) 0.084(8) 0.063(7) 0.019(7) -0.005(6) 0.031(7)
N28 0.038(6) 0.068(8) 0.046(7) 0.009(7) 0.011(6) -0.008(7)
N29 0.038(7) 0.096(8) 0.048(7) 0.019(7) -0.015(6) 0.019(7)
N30 0.042(6) 0.077(8) 0.054(7) -0.001(7) -0.007(6) -0.016(7)
N31 0.044(7) 0.049(7) 0.060(7) 0.000(6) -0.006(6) -0.006(6)
N32 0.061(7) 0.072(8) 0.054(7) -0.007(6) 0.001(6) 0.008(7)
N33 0.041(7) 0.047(7) 0.050(7) -0.007(6) -0.001(6) 0.002(6)
N34 0.047(7) 0.054(7) 0.051(7) 0.015(7) -0.014(6) -0.002(6)
N35 0.060(7) 0.052(7) 0.049(7) 0.005(6) -0.003(6) 0.001(6)
N36 0.040(7) 0.059(7) 0.044(7) -0.003(6) 0.002(6) -0.005(6)
C21 0.059(9) 0.068(10) 0.050(9) 0.005(8) 0.004(8) 0.027(8)
C22 0.068(9) 0.082(10) 0.060(10) 0.006(9) -0.009(8) 0.013(9)
C23 0.053(9) 0.068(10) 0.059(9) 0.025(8) 0.004(8) 0.020(9)
C24 0.042(8) 0.064(9) 0.047(9) 0.013(8) 0.000(7) 0.030(8)
C25 0.053(8) 0.074(10) 0.040(8) -0.008(8) -0.006(7) 0.001(8)
C26 0.068(9) 0.085(10) 0.042(8) 0.003(9) 0.007(8) 0.002(9)
C27 0.057(7) 0.062(8) 0.073(8) 0.000 0.000 -0.022(6)
C28 0.067(9) 0.065(9) 0.049(9) -0.006(8) 0.014(8) 0.005(9)
C29 0.086(9) 0.083(9) 0.098(9) 0.000 0.000 -0.012(8)
C30 0.065(9) 0.067(10) 0.068(10) 0.003(9) 0.002(9) -0.010(9)
C31 0.053(9) 0.051(10) 0.079(10) -0.009(9) 0.010(9) -0.011(9)
C32 0.042(8) 0.061(10) 0.053(9) -0.012(8) 0.014(8) -0.010(8)
C33 0.055(8) 0.053(9) 0.039(8) -0.028(7) 0.009(7) -0.005(8)
C34 0.064(7) 0.054(7) 0.060(7) 0.000 0.000 -0.012(7)
C35 0.073(8) 0.076(9) 0.131(10) 0.000 0.000 0.035(7)
C36 0.065(9) 0.083(10) 0.060(9) 0.028(9) -0.013(8) 0.021(9)
C37 0.081(9) 0.067(10) 0.032(8) 0.017(8) 0.004(8) 0.011(8)
C38 0.064(9) 0.057(9) 0.053(9) -0.004(7) -0.004(7) 0.017(8)
C39 0.071(10) 0.099(11) 0.069(10) 0.011(10) 0.007(9) 0.020(10)
C40 0.035(8) 0.093(11) 0.048(9) 0.005(9) 0.001(7) 0.008(8)
C41 0.040(8) 0.074(10) 0.060(9) 0.015(9) -0.006(8) 0.015(8)
C42 0.033(8) 0.096(11) 0.049(9) 0.001(9) -0.007(7) 0.009(8)
C43 0.034(8) 0.066(9) 0.047(8) 0.006(8) 0.006(7) -0.004(8)
C44 0.052(9) 0.062(10) 0.070(10) 0.002(9) 0.009(9) -0.014(8)
C45 0.055(7) 0.065(8) 0.087(8) 0.000 0.000 -0.017(7)
C46 0.063(9) 0.054(9) 0.068(9) 0.009(8) 0.006(8) 0.009(8)
C47 0.056(8) 0.037(9) 0.048(9) 0.000(7) 0.001(7) -0.002(7)
C48 0.061(9) 0.051(9) 0.071(9) -0.002(8) -0.011(8) 0.002(8)
C49 0.070(9) 0.057(9) 0.049(9) 0.009(8) 0.002(8) 0.006(9)
C50 0.058(9) 0.066(9) 0.054(10) 0.020(7) 0.009(7) 0.014(8)
C51 0.061(10) 0.055(10) 0.068(10) 0.000(9) 0.002(9) 0.018(8)
C52 0.038(8) 0.054(9) 0.080(10) -0.004(8) 0.001(8) -0.011(8)
C53 0.045(8) 0.069(10) 0.059(9) -0.007(8) 0.002(8) 0.002(8)
C54 0.041(8) 0.058(9) 0.071(9) 0.007(8) 0.003(8) -0.001(8)
C55 0.038(8) 0.055(9) 0.012(7) 0.003(7) 0.018(7) -0.018(7)
C56 0.046(9) 0.062(10) 0.055(9) 0.006(8) -0.004(8) -0.004(8)
Cl2 0.072(3) 0.063(4) 0.090(4) -0.010(3) -0.001(3) -0.005(3)
O23 0.146(10) 0.095(9) 0.109(9) -0.013(8) -0.004(8) -0.023(9)
O22 0.162(10) 0.119(10) 0.124(10) -0.022(9) 0.013(9) -0.015(9)
O24 0.174(11) 0.097(10) 0.123(10) 0.005(9) -0.001(10) -0.019(10)
O21 0.162(11) 0.131(11) 0.167(11) -0.030(10) 0.007(10) 0.009(11)
Cl2' 0.103(4) 0.076(4) 0.111(5) 0.014(4) 0.000(4) 0.007(3)
O21' 0.171(10) 0.143(10) 0.193(11) -0.026(10) 0.010(10) -0.016(10)
O22' 0.173(11) 0.119(10) 0.177(11) -0.001(10) -0.043(10) -0.001(10)
O23' 0.204(13) 0.149(13) 0.189(13) -0.002(12) -0.032(12) 0.003(12)
O24' 0.225(13) 0.165(13) 0.167(12) 0.009(12) 0.016(11) 0.009(12)
Cl1 0.137(3) 0.084(2) 0.134(3) -0.015(2) 0.060(2) -0.017(2)
O12 0.178(9) 0.146(10) 0.196(10) -0.030(9) 0.070(9) -0.026(9)
O13 0.151(9) 0.144(10) 0.191(10) 0.005(9) 0.061(9) -0.048(9)
O14 0.176(10) 0.166(10) 0.163(9) 0.029(9) 0.026(9) -0.032(9)
O11 0.189(10) 0.101(9) 0.163(9) 0.025(8) 0.037(8) -0.019(8)
O11' 0.163(11) 0.109(11) 0.156(12) 0.003(11) 0.002(11) 0.005(11)
O12' 0.206(12) 0.113(11) 0.167(12) 0.006(11) 0.033(11) -0.029(11)
O13' 0.184(12) 0.124(12) 0.181(12) 0.019(12) 0.060(12) 0.003(12)
O14' 0.147(11) 0.124(12) 0.140(11) -0.022(11) 0.023(11) -0.018(11)

loop_
_atom_type_symbol
_atom_type_description
_atom_type_scat_dispersion_real
_atom_type_scat_dispersion_imag
_atom_type_scat_source
C C 0.0033 0.0016 'International Tables Vol C Tables 4.2.6.8 and 6.1.1.4'
H H 0.0000 0.0000 'International Tables Vol C Tables 4.2.6.8 and 6.1.1.4'
N N 0.0061 0.0033 'International Tables Vol C Tables 4.2.6.8 and 6.1.1.4'
O O 0.0106 0.0060 'International Tables Vol C Tables 4.2.6.8 and 6.1.1.4'
Cl Cl 0.1484 0.1585 'International Tables Vol C Tables 4.2.6.8 and 6.1.1.4'
K K 0.2009 0.2494 'International Tables Vol C Tables 4.2.6.8 and 6.1.1.4'
Cd Cd -0.8075 1.2024 'International Tables Vol C Tables 4.2.6.8 and 6.1.1.4'
I I -0.4742 1.8119 'International Tables Vol C Tables 4.2.6.8 and 6.1.1.4'

loop_
_geom_angle_atom_site_label_1
_geom_angle_atom_site_label_2
_geom_angle_atom_site_label_3
_geom_angle
_geom_angle_site_symmetry_1
_geom_angle_site_symmetry_3
_geom_angle_publ_flag
I2 Cd1 I1 109.52(5) . . ?
I2 Cd1 I3 110.70(3) . . ?
I1 Cd1 I3 112.57(3) . . ?
I2 Cd1 I3 110.70(3) . 6_556 ?
I1 Cd1 I3 112.57(3) . 6_556 ?
I3 Cd1 I3 100.55(5) . 6_556 ?
I6' Cd2 I6 9.09(6) 5_755 . ?
I6' Cd2 I6' 103.06(7) 5_755 . ?
I6 Cd2 I6' 111.57(8) . . ?
I6' Cd2 I4 112.41(7) 5_755 . ?
I6 Cd2 I4 110.21(6) . . ?
I6' Cd2 I4 113.27(6) . . ?
I6' Cd2 I5 116.92(7) 5_755 . ?
I6 Cd2 I5 109.83(6) . . ?
I6' Cd2 I5 109.30(6) . . ?
I4 Cd2 I5 102.25(6) . . ?
I6' Cd2 Cd2 58.17(6) 5_755 5_755 ?
I6 Cd2 Cd2 66.76(6) . 5_755 ?
I6' Cd2 Cd2 44.89(5) . 5_755 ?
I4 Cd2 Cd2 128.37(7) . 5_755 ?
I5 Cd2 Cd2 128.04(7) . 5_755 ?
I6' Cd2 I6 108.02(8) 5_755 5_755 ?
I6 Cd2 I6 116.68(6) . 5_755 ?
I6' Cd2 I6 5.62(6) . 5_755 ?
I4 Cd2 I6 108.42(6) . 5_755 ?
I5 Cd2 I6 108.47(5) . 5_755 ?
Cd2 Cd2 I6 49.92(5) 5_755 5_755 ?
I6' I6 Cd2 39.1(3) 5_755 . ?
I6' I6 Cd2 28.0(3) 5_755 5_755 ?
Cd2 I6 Cd2 63.32(6) . 5_755 ?
I6 I6' Cd2 131.8(3) 5_755 5_755 ?
I6 I6' Cd2 146.4(3) 5_755 . ?
Cd2 I6' Cd2 76.94(7) 5_755 . ?
N3 K2 K2 93.1(2) . 4 ?
N3 K2 N2 116.7(3) . 4 ?
K2 K2 N2 86.0(2) 4 4 ?
N3 K2 N5 108.8(3) . 4 ?
K2 K2 N5 140.9(2) 4 4 ?
N2 K2 N5 110.4(3) 4 4 ?
N3 K2 N1 75.3(2) . 4 ?
K2 K2 N1 145.39(18) 4 4 ?
N2 K2 N1 71.3(2) 4 4 ?
N5 K2 N1 73.1(3) 4 4 ?
N3 K2 K1 147.5(2) . 4 ?
K2 K2 K1 68.09(11) 4 4 ?
N2 K2 K1 89.2(2) 4 4 ?
N5 K2 K1 76.7(2) 4 4 ?
N1 K2 K1 134.8(2) 4 4 ?
N3 K2 K1 85.58(19) . . ?
K2 K2 K1 58.78(10) 4 . ?
N2 K2 K1 140.2(2) 4 . ?
N5 K2 K1 90.3(2) 4 . ?
N1 K2 K1 148.5(2) 4 . ?
K1 K2 K1 62.09(11) 4 . ?
N3 K2 C7 26.9(2) . . ?
K2 K2 C7 71.92(18) 4 . ?
N2 K2 C7 97.9(3) 4 . ?
N5 K2 C7 135.7(3) 4 . ?
N1 K2 C7 85.4(2) 4 . ?
K1 K2 C7 138.71(19) 4 . ?
K1 K2 C7 88.69(19) . . ?
N3 K2 C6 26.01(18) . 4 ?
K2 K2 C6 115.8(2) 4 4 ?
N2 K2 C6 103.7(3) 4 4 ?
N5 K2 C6 95.1(3) 4 4 ?
N1 K2 C6 49.4(2) 4 4 ?
K1 K2 C6 166.5(2) 4 4 ?
K1 K2 C6 107.96(19) . 4 ?
C7 K2 C6 44.0(2) . 4 ?
N3 K2 C9 141.6(3) . 4 ?
K2 K2 C9 89.1(2) 4 4 ?
N2 K2 C9 25.21(19) 4 4 ?
N5 K2 C9 92.5(3) 4 4 ?
N1 K2 C9 81.3(2) 4 4 ?
K1 K2 C9 67.24(16) 4 4 ?
K1 K2 C9 127.00(19) . 4 ?
C7 K2 C9 122.5(3) . 4 ?
C6 K2 C9 124.4(2) 4 4 ?
N3 K2 C5 51.0(2) . 4 ?
K2 K2 C5 127.87(19) 4 4 ?
N2 K2 C5 81.3(2) 4 4 ?
N5 K2 C5 90.4(3) 4 4 ?
N1 K2 C5 25.43(18) 4 4 ?
K1 K2 C5 160.23(19) 4 4 ?
K1 K2 C5 133.93(19) . 4 ?
C7 K2 C5 60.3(2) . 4 ?
C6 K2 C5 26.25(15) 4 4 ?
C9 K2 C5 99.0(2) 4 4 ?
N3 K2 C1 93.1(3) . 4 ?
K2 K2 C1 129.1(2) 4 4 ?
N2 K2 C1 46.9(2) 4 4 ?
N5 K2 C1 82.8(3) 4 4 ?
N1 K2 C1 24.81(19) 4 4 ?
K1 K2 C1 119.4(2) 4 4 ?
K1 K2 C1 172.1(2) . 4 ?
C7 K2 C1 93.6(3) . 4 ?
C6 K2 C1 69.1(2) 4 4 ?
C9 K2 C1 57.4(2) 4 4 ?
C5 K2 C1 42.9(2) 4 4 ?
N6 K1 N8 85.3(3) . . ?
N6 K1 N4 124.3(3) . . ?
N8 K1 N4 73.3(3) . . ?
N6 K1 N7 117.3(3) . 4 ?
N8 K1 N7 70.7(2) . 4 ?
N4 K1 N7 103.1(2) . 4 ?
N6 K1 O1W 97.4(2) . 4 ?
N8 K1 O1W 155.5(2) . 4 ?
N4 K1 O1W 85.3(2) . 4 ?
N7 K1 O1W 127.32(19) 4 4 ?
N6 K1 K2 97.4(2) . 4 ?
N8 K1 K2 155.5(2) . 4 ?
N4 K1 K2 85.3(2) . 4 ?
N7 K1 K2 127.32(19) 4 4 ?
O1W K1 K2 0.00(18) 4 4 ?
N6 K1 C14 30.1(2) . . ?
N8 K1 C14 96.2(3) . . ?
N4 K1 C14 101.2(3) . . ?
N7 K1 C14 147.4(3) 4 . ?
O1W K1 C14 75.91(19) 4 . ?
K2 K1 C14 75.91(19) 4 . ?
N6 K1 K1 90.8(2) . 4 ?
N8 K1 K1 141.68(19) . 4 ?
N4 K1 K1 136.14(18) . 4 ?
N7 K1 K1 77.56(18) 4 4 ?
O1W K1 K1 62.82(9) 4 4 ?
K2 K1 K1 62.82(9) 4 4 ?
C14 K1 K1 99.2(2) . 4 ?
N6 K1 K2 141.3(2) . . ?
N8 K1 K2 132.4(2) . . ?
N4 K1 K2 82.07(19) . . ?
N7 K1 K2 76.32(19) 4 . ?
O1W K1 K2 53.12(13) 4 . ?
K2 K1 K2 53.12(13) 4 . ?
C14 K1 K2 128.7(2) . . ?
K1 K1 K2 55.09(8) 4 . ?
N6 K1 C12 55.7(2) . . ?
N8 K1 C12 30.9(2) . . ?
N4 K1 C12 86.6(3) . . ?
N7 K1 C12 94.0(3) 4 . ?
O1W K1 C12 138.7(2) 4 . ?
K2 K1 C12 138.7(2) 4 . ?
C14 K1 C12 66.1(3) . . ?
K1 K1 C12 137.2(2) 4 . ?
K2 K1 C12 162.9(2) . . ?
N6 K1 C13 29.5(2) . . ?
N8 K1 C13 56.0(2) . . ?
N4 K1 C13 111.9(3) . . ?
N7 K1 C13 99.8(3) 4 . ?
O1W K1 C13 125.3(2) 4 . ?
K2 K1 C13 125.3(2) 4 . ?
C14 K1 C13 50.5(3) . . ?
K1 K1 C13 111.1(2) 4 . ?
K2 K1 C13 166.0(2) . . ?
C12 K1 C13 28.33(17) . . ?
N6 K1 H12A 57.3 . . ?
N8 K1 H12A 41.1 . . ?
N4 K1 H12A 74.2 . . ?
N7 K1 H12A 110.3 4 . ?
O1W K1 H12A 121.8 4 . ?
K2 K1 H12A 121.8 4 . ?
C14 K1 H12A 56.7 . . ?
K1 K1 H12A 147.6 4 . ?
K2 K1 H12A 156.2 . . ?
C12 K1 H12A 18.9 . . ?
C13 K1 H12A 37.7 . . ?
N6 K1 H14B 46.0 . . ?
N8 K1 H14B 87.3 . . ?
N4 K1 H14B 81.5 . . ?
N7 K1 H14B 154.6 4 . ?
O1W K1 H14B 77.6 4 . ?
K2 K1 H14B 77.6 4 . ?
C14 K1 H14B 20.0 . . ?
K1 K1 H14B 116.6 4 . ?
K2 K1 H14B 129.0 . . ?
C12 K1 H14B 61.1 . . ?
C13 K1 H14B 56.2 . . ?
H12A K1 H14B 46.3 . . ?
C1 N1 C5 108.8(7) . . ?
C1 N1 C3 112.0(7) . . ?
C5 N1 C3 107.9(7) . . ?
C1 N1 K2 109.8(5) . 4 ?
C5 N1 K2 108.5(5) . 4 ?
C3 N1 K2 109.7(5) . 4 ?
C9 N2 C7 105.4(7) . . ?
C9 N2 C2 113.0(7) . . ?
C7 N2 C2 103.8(6) . . ?
C9 N2 K2 108.5(5) . 4 ?
C7 N2 K2 113.8(5) . 4 ?
C2 N2 K2 112.2(5) . 4 ?
C9 N2 K2 107.2(5) . . ?
C7 N2 K2 69.7(5) . . ?
C2 N2 K2 139.5(6) . . ?
K2 N2 K2 46.73(16) 4 . ?
C8 N3 C7 107.9(7) . . ?
C8 N3 C6 111.2(7) . 4 ?
C7 N3 C6 107.8(7) . 4 ?
C8 N3 K2 117.2(6) . . ?
C7 N3 K2 104.5(5) . . ?
C6 N3 K2 107.8(5) 4 . ?
C8 N4 C9 112.0(7) . . ?
C8 N4 C10 110.4(7) . . ?
C9 N4 C10 101.1(6) . . ?
C8 N4 K1 115.4(6) . . ?
C9 N4 K1 110.4(5) . . ?
C10 N4 K1 106.3(5) . . ?
C8 N4 K2 109.0(5) . 4 ?
C9 N4 K2 69.3(5) . 4 ?
C10 N4 K2 140.1(6) . 4 ?
K1 N4 K2 49.04(14) . 4 ?
C16 N5 C14 112.5(8) . . ?
C16 N5 C4 106.6(8) . . ?
C14 N5 C4 103.0(7) . . ?
C16 N5 K2 111.9(6) . 4 ?
C14 N5 K2 112.7(6) . 4 ?
C4 N5 K2 109.6(6) . 4 ?
C16 N5 K1 115.3(5) . . ?
C14 N5 K1 62.6(5) . . ?
C4 N5 K1 138.1(7) . . ?
K2 N5 K1 53.66(16) 4 . ?
C14 N6 C15 116.9(8) . . ?
C14 N6 C13 116.4(8) . . ?
C15 N6 C13 114.7(7) . . ?
C14 N6 K1 94.6(6) . . ?
C15 N6 K1 109.4(6) . . ?
C13 N6 K1 101.0(6) . . ?
C15 N7 C16 111.1(8) . . ?
C15 N7 C17 106.3(7) . 4 ?
C16 N7 C17 99.1(7) . 4 ?
C15 N7 K1 101.4(6) . 4 ?
C16 N7 K1 127.4(6) . 4 ?
C17 N7 K1 110.3(5) 4 4 ?
C15 N7 K2 109.7(5) . 4 ?
C16 N7 K2 75.0(5) . 4 ?
C17 N7 K2 143.1(6) 4 4 ?
K1 N7 K2 55.11(15) 4 4 ?
C15 N7 K1 66.4(5) . . ?
C16 N7 K1 103.0(5) . . ?
C17 N7 K1 157.8(5) 4 . ?
K1 N7 K1 54.18(15) 4 . ?
K2 N7 K1 45.55(11) 4 . ?
C12 N8 C18 110.3(8) . . ?
C12 N8 C11 113.1(8) . . ?
C18 N8 C11 117.7(8) . . ?
C12 N8 K1 92.1(5) . . ?
C18 N8 K1 111.0(6) . . ?
C11 N8 K1 109.8(5) . . ?
C2 C1 N1 117.8(8) . . ?
C2 C1 K2 79.5(5) . 4 ?
N1 C1 K2 45.3(4) . 4 ?
C2 C1 H1A 106.4 . . ?
N1 C1 H1A 107.0 . . ?
K2 C1 H1A 97.6 4 . ?
C2 C1 H1B 109.0 . . ?
N1 C1 H1B 108.7 . . ?
K2 C1 H1B 149.3 4 . ?
H1A C1 H1B 107.5 . . ?
C1 C2 N2 110.2(8) . . ?
C1 C2 K2 75.2(5) . 4 ?
N2 C2 K2 43.4(4) . 4 ?
C1 C2 H2A 107.6 . . ?
N2 C2 H2A 108.2 . . ?
K2 C2 H2A 95.8 4 . ?
C1 C2 H2B 111.1 . . ?
N2 C2 H2B 111.5 . . ?
K2 C2 H2B 151.1 4 . ?
H2A C2 H2B 108.1 . . ?
C4 C3 N1 114.2(8) . . ?
C4 C3 K2 77.2(6) . 4 ?
N1 C3 K2 45.0(4) . 4 ?
C4 C3 H3A 105.3 . . ?
N1 C3 H3A 109.8 . . ?
K2 C3 H3A 97.5 4 . ?
C4 C3 H3B 110.1 . . ?
N1 C3 H3B 109.1 . . ?
K2 C3 H3B 149.7 4 . ?
H3A C3 H3B 108.2 . . ?
C3 C4 N5 115.6(8) . . ?
C3 C4 K2 77.4(5) . 4 ?
N5 C4 K2 45.1(4) . 4 ?
C3 C4 H4A 104.5 . . ?
N5 C4 H4A 104.6 . . ?
K2 C4 H4A 93.0 4 . ?
C3 C4 H4B 112.4 . . ?
N5 C4 H4B 111.3 . . ?
K2 C4 H4B 153.3 4 . ?
H4A C4 H4B 107.6 . . ?
N1 C5 C6 114.3(8) . . ?
N1 C5 K2 46.1(4) . 4 ?
C6 C5 K2 75.6(5) . 4 ?
N1 C5 H5A 105.7 . . ?
C6 C5 H5A 107.9 . . ?
K2 C5 H5A 95.9 4 . ?
N1 C5 H5B 110.9 . . ?
C6 C5 H5B 109.9 . . ?
K2 C5 H5B 151.9 4 . ?
H5A C5 H5B 107.8 . . ?
C5 C6 N3 120.1(8) . 4 ?
C5 C6 K2 78.1(5) . 4 ?
N3 C6 K2 46.2(4) 4 4 ?
C5 C6 H6A 107.8 . . ?
N3 C6 H6A 106.8 4 . ?
K2 C6 H6A 143.4 4 . ?
C5 C6 H6B 106.2 . . ?
N3 C6 H6B 108.4 4 . ?
K2 C6 H6B 105.7 4 . ?
H6A C6 H6B 107.0 . . ?
N2 C7 N3 111.4(7) . . ?
N2 C7 K2 84.5(5) . . ?
N3 C7 K2 48.5(4) . . ?
N2 C7 K2 42.5(4) . 4 ?
N3 C7 K2 85.7(5) . 4 ?
K2 C7 K2 44.12(17) . 4 ?
N2 C7 H7A 109.7 . . ?
N3 C7 H7A 109.9 . . ?
K2 C7 H7A 158.3 . . ?
K2 C7 H7A 152.2 4 . ?
N2 C7 H7B 109.0 . . ?
N3 C7 H7B 108.6 . . ?
K2 C7 H7B 81.0 . . ?
K2 C7 H7B 87.0 4 . ?
H7A C7 H7B 108.2 . . ?
N4 C8 N3 106.3(7) . . ?
N4 C8 K1 41.7(4) . . ?
N3 C8 K1 87.2(5) . . ?
N4 C8 K2 83.0(5) . . ?
N3 C8 K2 40.2(4) . . ?
K1 C8 K2 49.86(16) . . ?
N4 C8 H8A 112.4 . . ?
N3 C8 H8A 113.0 . . ?
K1 C8 H8A 152.8 . . ?
K2 C8 H8A 153.2 . . ?
N4 C8 H8B 108.4 . . ?
N3 C8 H8B 107.3 . . ?
K1 C8 H8B 79.8 . . ?
K2 C8 H8B 84.7 . . ?
H8A C8 H8B 109.1 . . ?
N4 C9 N2 109.9(7) . . ?
N4 C9 K2 85.8(5) . 4 ?
N2 C9 K2 46.3(4) . 4 ?
N4 C9 K1 45.0(4) . . ?
N2 C9 K1 89.3(5) . . ?
K2 C9 K1 47.29(15) 4 . ?
N4 C9 H9A 108.9 . . ?
N2 C9 H9A 110.0 . . ?
K2 C9 H9A 82.1 4 . ?
K1 C9 H9A 79.9 . . ?
N4 C9 H9B 109.8 . . ?
N2 C9 H9B 110.0 . . ?
K2 C9 H9B 156.1 4 . ?
K1 C9 H9B 153.8 . . ?
H9A C9 H9B 108.2 . . ?
C11 C10 N4 108.9(8) . . ?
C11 C10 K1 76.6(5) . . ?
N4 C10 K1 47.4(4) . . ?
C11 C10 H10A 108.4 . . ?
N4 C10 H10A 107.9 . . ?
K1 C10 H10A 86.8 . . ?
C11 C10 H10B 112.2 . . ?
N4 C10 H10B 110.7 . . ?
K1 C10 H10B 157.5 . . ?
H10A C10 H10B 108.6 . . ?
C10 C11 N8 115.5(8) . . ?
C10 C11 K1 77.3(6) . . ?
N8 C11 K1 44.4(4) . . ?
C10 C11 H11A 106.9 . . ?
N8 C11 H11A 108.0 . . ?
K1 C11 H11A 100.3 . . ?
C10 C11 H11B 108.8 . . ?
N8 C11 H11B 109.6 . . ?
K1 C11 H11B 147.6 . . ?
H11A C11 H11B 107.7 . . ?
C13 C12 N8 125.5(10) . . ?
C13 C12 K1 80.8(6) . . ?
N8 C12 K1 56.9(4) . . ?
C13 C12 H12A 105.0 . . ?
N8 C12 H12A 105.3 . . ?
K1 C12 H12A 86.9 . . ?
C13 C12 H12B 105.6 . . ?
N8 C12 H12B 107.7 . . ?
K1 C12 H12B 162.6 . . ?
H12A C12 H12B 106.5 . . ?
C12 C13 N6 114.2(9) . . ?
C12 C13 K1 70.9(6) . . ?
N6 C13 K1 49.5(4) . . ?
C12 C13 H13A 107.0 . . ?
N6 C13 H13A 105.8 . . ?
K1 C13 H13A 97.5 . . ?
C12 C13 H13B 110.5 . . ?
N6 C13 H13B 111.4 . . ?
K1 C13 H13B 152.8 . . ?
H13A C13 H13B 107.5 . . ?
N6 C14 N5 111.3(8) . . ?
N6 C14 K1 55.2(5) . . ?
N5 C14 K1 89.6(5) . . ?
N6 C14 K2 93.8(5) . 4 ?
N5 C14 K2 43.2(4) . 4 ?
K1 C14 K2 49.49(17) . 4 ?
N6 C14 H14A 110.8 . . ?
N5 C14 H14A 109.8 . . ?
K1 C14 H14A 160.0 . . ?
K2 C14 H14A 150.4 4 . ?
N6 C14 H14B 107.9 . . ?
N5 C14 H14B 108.5 . . ?
K1 C14 H14B 68.0 . . ?
K2 C14 H14B 77.7 4 . ?
H14A C14 H14B 108.4 . . ?
N7 C15 N6 111.2(8) . . ?
N7 C15 K1 88.2(5) . . ?
N6 C15 K1 44.5(5) . . ?
N7 C15 K1 52.3(5) . 4 ?
N6 C15 K1 96.3(6) . 4 ?
K1 C15 K1 52.9(2) . 4 ?
N7 C15 H15A 107.4 . . ?
N6 C15 H15A 108.9 . . ?
K1 C15 H15A 153.3 . . ?
K1 C15 H15A 152.9 4 . ?
N7 C15 H15B 112.0 . . ?
N6 C15 H15B 108.7 . . ?
K1 C15 H15B 84.1 . . ?
K1 C15 H15B 70.9 4 . ?
H15A C15 H15B 108.6 . . ?
N5 C16 N7 101.2(7) . . ?
N5 C16 K2 44.0(4) . 4 ?
N7 C16 K2 79.2(5) . 4 ?
N5 C16 H16A 111.6 . . ?
N7 C16 H16A 110.1 . . ?
K2 C16 H16A 84.4 4 . ?
N5 C16 H16B 112.7 . . ?
N7 C16 H16B 111.9 . . ?
K2 C16 H16B 156.7 4 . ?
H16A C16 H16B 109.2 . . ?
C18 C17 N7 109.9(8) . 4 ?
C18 C17 K1 70.4(5) . . ?
N7 C17 K1 45.4(4) 4 . ?
C18 C17 H17A 110.1 . . ?
N7 C17 H17A 109.6 4 . ?
K1 C17 H17A 145.8 . . ?
C18 C17 H17B 110.7 . . ?
N7 C17 H17B 108.4 4 . ?
K1 C17 H17B 103.2 . . ?
H17A C17 H17B 108.0 . . ?
N8 C18 C17 112.9(8) . . ?
N8 C18 K1 43.7(4) . . ?
C17 C18 K1 84.0(6) . . ?
N8 C18 H18A 108.5 . . ?
C17 C18 H18A 110.5 . . ?
K1 C18 H18A 90.4 . . ?
N8 C18 H18B 109.4 . . ?
C17 C18 H18B 107.4 . . ?
K1 C18 H18B 152.4 . . ?
H18A C18 H18B 108.0 . . ?
N21 K3 N25 86.7(3) 6_556 6_556 ?
N21 K3 N34 79.2(3) 6_556 . ?
N25 K3 N34 112.0(3) 6_556 . ?
N21 K3 N31 38.9(3) 6_556 . ?
N25 K3 N31 55.7(3) 6_556 . ?
N34 K3 N31 74.6(3) . . ?
N21 K3 N24 47.9(3) 6_556 . ?
N25 K3 N24 96.5(3) 6_556 . ?
N34 K3 N24 118.0(3) . . ?
N31 K3 N24 79.3(3) . . ?
N21 K3 N26 108.8(3) 6_556 . ?
N25 K3 N26 23.3(3) 6_556 . ?
N34 K3 N26 108.4(3) . . ?
N31 K3 N26 73.8(3) . . ?
N24 K3 N26 116.6(3) . . ?
N21 K3 C36 98.5(3) 6_556 6_556 ?
N25 K3 C36 34.9(2) 6_556 6_556 ?
N34 K3 C36 82.2(4) . 6_556 ?
N31 K3 C36 59.6(3) . 6_556 ?
N24 K3 C36 128.1(3) . 6_556 ?
N26 K3 C36 26.9(3) . 6_556 ?
N21 K3 N28 75.0(3) 6_556 6_556 ?
N25 K3 N28 136.0(3) 6_556 6_556 ?
N34 K3 N28 26.1(3) . 6_556 ?
N31 K3 N28 87.6(3) . 6_556 ?
N24 K3 N28 99.7(3) . 6_556 ?
N26 K3 N28 134.3(3) . 6_556 ?
C36 K3 N28 108.2(4) 6_556 6_556 ?
N21 K3 K4 162.2(2) 6_556 . ?
N25 K3 K4 105.9(2) 6_556 . ?
N34 K3 K4 84.4(2) . . ?
N31 K3 K4 141.1(2) . . ?
N24 K3 K4 139.5(2) . . ?
N26 K3 K4 82.7(2) . . ?
C36 K3 K4 85.7(2) 6_556 . ?
N28 K3 K4 87.2(2) 6_556 . ?
N21 K3 K4' 109.3(3) 6_556 6_556 ?
N25 K3 K4' 159.9(3) 6_556 6_556 ?
N34 K3 K4' 83.8(3) . 6_556 ?
N31 K3 K4' 143.9(3) . 6_556 ?
N24 K3 K4' 86.1(3) . 6_556 ?
N26 K3 K4' 141.5(3) . 6_556 ?
C36 K3 K4' 145.7(3) 6_556 6_556 ?
N28 K3 K4' 62.4(3) 6_556 6_556 ?
K4 K3 K4' 61.82(19) . 6_556 ?
N21 K3 O2W 109.3(3) 6_556 6_556 ?
N25 K3 O2W 159.9(3) 6_556 6_556 ?
N34 K3 O2W 83.8(3) . 6_556 ?
N31 K3 O2W 143.9(3) . 6_556 ?
N24 K3 O2W 86.1(3) . 6_556 ?
N26 K3 O2W 141.5(3) . 6_556 ?
C36 K3 O2W 145.7(3) 6_556 6_556 ?
N28 K3 O2W 62.4(3) 6_556 6_556 ?
K4 K3 O2W 61.82(19) . 6_556 ?
K4' K3 O2W 0.0(5) 6_556 6_556 ?
K3 K4 K3 64.33(12) . 6_556 ?
K3 K4 O2W 59.59(18) . 6_556 ?
K3 K4 O2W 72.76(19) 6_556 6_556 ?
K3 K4 O2W 72.76(19) . . ?
K3 K4 O2W 59.59(18) 6_556 . ?
O2W K4 O2W 22.7(3) 6_556 . ?
K3 K4 H55B 110.3 . . ?
K3 K4 H55B 146.5 6_556 . ?
O2W K4 H55B 76.5 6_556 . ?
O2W K4 H55B 86.9 . . ?
O2W O2W K3 108.99(16) 6_556 6_556 ?
O2W O2W K4 78.64(16) 6_556 . ?
K3 O2W K4 58.59(19) 6_556 . ?
O2W O2W K3 52.40(15) 6_556 . ?
K3 O2W K3 56.59(17) 6_556 . ?
K4 O2W K3 52.37(15) . . ?
C31 N21 C30 70.4(8) 6_556 6_556 ?
C31 N21 C23 38.1(8) 6_556 . ?
C30 N21 C23 88.1(9) 6_556 . ?
C31 N21 C25 103.0(12) 6_556 . ?
C30 N21 C25 137.6(10) 6_556 . ?
C23 N21 C25 112.7(10) . . ?
C31 N21 C21 78.9(9) 6_556 . ?
C30 N21 C21 25.3(8) 6_556 . ?
C23 N21 C21 107.4(9) . . ?
C25 N21 C21 113.2(10) . . ?
C31 N21 N31 63.6(7) 6_556 6_556 ?
C30 N21 N31 104.6(8) 6_556 6_556 ?
C23 N21 N31 25.7(7) . 6_556 ?
C25 N21 N31 109.3(9) . 6_556 ?
C21 N21 N31 128.1(8) . 6_556 ?
C31 N21 K3 132.2(9) 6_556 6_556 ?
C30 N21 K3 103.5(7) 6_556 6_556 ?
C23 N21 K3 96.1(7) . 6_556 ?
C25 N21 K3 110.0(7) . 6_556 ?
C21 N21 K3 116.3(8) . 6_556 ?
N31 N21 K3 73.2(4) 6_556 6_556 ?
N24 N22 C28 67.4(6) 6_556 6_556 ?
N24 N22 N22 124.5(5) 6_556 6_556 ?
C28 N22 N22 167.6(6) 6_556 6_556 ?
N24 N22 C29 69.0(5) 6_556 . ?
C28 N22 C29 128.3(7) 6_556 . ?
N22 N22 C29 60.1(4) 6_556 . ?
N24 N22 C27 169.4(10) 6_556 . ?
C28 N22 C27 107.0(7) 6_556 . ?
N22 N22 C27 60.7(4) 6_556 . ?
C29 N22 C27 111.0(9) . . ?
N24 N22 C22 55.3(7) 6_556 . ?
C28 N22 C22 39.5(8) 6_556 . ?
N22 N22 C22 141.5(7) 6_556 . ?
C29 N22 C22 92.1(8) . . ?
C27 N22 C22 114.5(9) . . ?
N24 N22 N23 120.9(8) 6_556 6_556 ?
C28 N22 N23 60.0(5) 6_556 6_556 ?
N22 N22 N23 110.7(4) 6_556 6_556 ?
C29 N22 N23 170.0(8) . 6_556 ?
C27 N22 N23 59.2(5) . 6_556 ?
C22 N22 N23 93.9(9) . 6_556 ?
N24 N22 K3 54.9(5) 6_556 6_556 ?
C28 N22 K3 85.9(7) 6_556 6_556 ?
N22 N22 K3 103.80(17) 6_556 6_556 ?
C29 N22 K3 91.1(7) . 6_556 ?
C27 N22 K3 135.0(7) . 6_556 ?
C22 N22 K3 102.8(7) . 6_556 ?
N23 N22 K3 95.4(6) 6_556 6_556 ?
N24 N22 K4' 117.8(7) 6_556 6_556 ?
C28 N22 K4' 112.4(7) 6_556 6_556 ?
N22 N22 K4' 66.8(2) 6_556 6_556 ?
C29 N22 K4' 111.7(6) . 6_556 ?
C27 N22 K4' 72.4(6) . 6_556 ?
C22 N22 K4' 151.5(8) . 6_556 ?
N23 N22 K4' 65.1(5) 6_556 6_556 ?
K3 N22 K4' 62.9(3) 6_556 6_556 ?
C27 N23 C28 105.2(8) . . ?
C27 N23 C47 107.9(9) . . ?
C28 N23 C47 111.4(8) . . ?
C27 N23 N22 59.2(5) . 6_556 ?
C28 N23 N22 57.7(6) . 6_556 ?
C47 N23 N22 154.2(10) . 6_556 ?
C27 N23 K4' 103.8(6) . 6_556 ?
C28 N23 K4' 118.0(8) . 6_556 ?
C47 N23 K4' 109.6(7) . 6_556 ?
N22 N23 K4' 95.6(6) 6_556 6_556 ?
C27 N23 K3 107.5(6) . . ?
C28 N23 K3 67.9(6) . . ?
C47 N23 K3 143.1(7) . . ?
N22 N23 K3 58.8(5) 6_556 . ?
K4' N23 K3 51.4(3) 6_556 . ?
N22 N24 C22 72.0(7) 6_556 6_556 ?
N22 N24 C30 158.5(10) 6_556 . ?
C22 N24 C30 86.6(9) 6_556 . ?
N22 N24 C28 62.6(7) 6_556 . ?
C22 N24 C28 40.8(9) 6_556 . ?
C30 N24 C28 102.9(9) . . ?
N22 N24 C21 135.1(9) 6_556 6_556 ?
C22 N24 C21 63.7(6) 6_556 6_556 ?
C30 N24 C21 25.0(8) . 6_556 ?
C28 N24 C21 78.8(7) . 6_556 ?
N22 N24 C29 61.7(5) 6_556 . ?
C22 N24 C29 96.7(9) 6_556 . ?
C30 N24 C29 120.1(8) . . ?
C28 N24 C29 117.9(9) . . ?
C21 N24 C29 128.8(8) 6_556 . ?
N22 N24 K3 100.8(7) 6_556 . ?
C22 N24 K3 145.1(9) 6_556 . ?
C30 N24 K3 98.3(7) . . ?
C28 N24 K3 105.0(7) . . ?
C21 N24 K3 111.0(5) 6_556 . ?
C29 N24 K3 110.0(7) . . ?
N26 N25 C33 82.2(9) 6_556 6_556 ?
N26 N25 C36 51.8(8) 6_556 . ?
C33 N25 C36 56.5(9) 6_556 . ?
N26 N25 C34 71.0(6) 6_556 . ?
C33 N25 C34 110.5(9) 6_556 . ?
C36 N25 C34 121.8(9) . . ?
N26 N25 C24 162.5(10) 6_556 . ?
C33 N25 C24 87.3(9) 6_556 . ?
C36 N25 C24 110.7(9) . . ?
C34 N25 C24 126.0(8) . . ?
N26 N25 C32 137.2(10) 6_556 6_556 ?
C33 N25 C32 60.0(6) 6_556 6_556 ?
C36 N25 C32 88.5(7) . 6_556 ?
C34 N25 C32 138.0(7) . 6_556 ?
C24 N25 C32 28.0(7) . 6_556 ?
N26 N25 K3 83.4(6) 6_556 6_556 ?
C33 N25 K3 129.2(8) 6_556 6_556 ?
C36 N25 K3 76.5(8) . 6_556 ?
C34 N25 K3 110.1(6) . 6_556 ?
C24 N25 K3 92.6(7) . 6_556 ?
C32 N25 K3 104.5(5) 6_556 6_556 ?
N25 N26 C36 86.0(8) 6_556 6_556 ?
N25 N26 C34 70.1(6) 6_556 . ?
C36 N26 C34 153.4(9) 6_556 . ?
N25 N26 C33 57.2(8) 6_556 . ?
C36 N26 C33 57.3(9) 6_556 . ?
C34 N26 C33 98.5(7) . . ?
N25 N26 C35 161.7(9) 6_556 . ?
C36 N26 C35 105.0(8) 6_556 . ?
C34 N26 C35 95.6(7) . . ?
C33 N26 C35 116.5(7) . . ?
N25 N26 N27 143.1(8) 6_556 6_556 ?
C36 N26 N27 61.5(6) 6_556 6_556 ?
C34 N26 N27 144.8(7) . 6_556 ?
C33 N26 N27 110.4(8) . 6_556 ?
C35 N26 N27 53.9(4) . 6_556 ?
N25 N26 N26 118.7(6) 6_556 6_556 ?
C36 N26 N26 154.3(6) 6_556 6_556 ?
C34 N26 N26 52.1(4) . 6_556 ?
C33 N26 N26 140.6(6) . 6_556 ?
C35 N26 N26 53.3(4) . 6_556 ?
N27 N26 N26 92.8(4) 6_556 6_556 ?
N25 N26 K3 73.3(6) 6_556 . ?
C36 N26 K3 77.4(10) 6_556 . ?
C34 N26 K3 105.5(6) . . ?
C33 N26 K3 112.0(6) . . ?
C35 N26 K3 122.9(6) . . ?
N27 N26 K3 82.4(4) 6_556 . ?
N26 N26 K3 102.02(19) 6_556 . ?
N25 N26 K3 101.4(7) 6_556 6_556 ?
C36 N26 K3 127.2(10) 6_556 6_556 ?
C34 N26 K3 71.0(5) . 6_556 ?
C33 N26 K3 158.5(7) . 6_556 ?
C35 N26 K3 83.8(5) . 6_556 ?
N27 N26 K3 86.8(4) 6_556 6_556 ?
N26 N26 K3 45.95(13) 6_556 6_556 ?
K3 N26 K3 56.07(18) . 6_556 ?
C35 N27 C37 102.5(9) . . ?
C35 N27 C36 94.7(8) . . ?
C37 N27 C36 110.7(8) . . ?
C35 N27 N26 59.6(5) . 6_556 ?
C37 N27 N26 138.2(7) . 6_556 ?
C36 N27 N26 43.4(6) . 6_556 ?
C35 N27 K3 110.8(6) . 6_556 ?
C37 N27 K3 146.5(8) . 6_556 ?
C36 N27 K3 63.4(8) . 6_556 ?
N26 N27 K3 62.1(4) 6_556 6_556 ?
C56 N28 N34 96.1(12) 6_556 6_556 ?
C56 N28 C41 50.3(12) 6_556 . ?
N34 N28 C41 57.1(8) 6_556 . ?
C56 N28 C43 70.9(12) 6_556 . ?
N34 N28 C43 166.6(11) 6_556 . ?
C41 N28 C43 110.0(10) . . ?
C56 N28 C26 95.4(13) 6_556 . ?
N34 N28 C26 76.3(10) 6_556 . ?
C41 N28 C26 111.7(9) . . ?
C43 N28 C26 107.8(10) . . ?
C56 N28 N36 51.7(9) 6_556 6_556 ?
N34 N28 N36 106.9(8) 6_556 6_556 ?
C41 N28 N36 52.8(7) . 6_556 ?
C43 N28 N36 62.5(6) . 6_556 ?
C26 N28 N36 147.0(9) . 6_556 ?
C56 N28 K3 154.9(12) 6_556 6_556 ?
N34 N28 K3 73.9(6) 6_556 6_556 ?
C41 N28 K3 106.8(8) . 6_556 ?
C43 N28 K3 116.3(8) . 6_556 ?
C26 N28 K3 104.1(7) . 6_556 ?
N36 N28 K3 108.3(5) 6_556 6_556 ?
C55 N29 N36 100.5(15) 6_556 6_556 ?
C55 N29 N35 91.8(15) 6_556 6_556 ?
N36 N29 N35 138.8(9) 6_556 6_556 ?
C55 N29 C41 92(2) 6_556 . ?
N36 N29 C41 65.7(8) 6_556 . ?
N35 N29 C41 74.7(8) 6_556 . ?
C55 N29 C42 82.5(15) 6_556 . ?
N36 N29 C42 40.1(7) 6_556 . ?
N35 N29 C42 173.3(9) 6_556 . ?
C41 N29 C42 101.9(10) . . ?
C55 N29 C40 32.9(15) 6_556 . ?
N36 N29 C40 133.0(9) 6_556 . ?
N35 N29 C40 70.3(7) 6_556 . ?
C41 N29 C40 109.1(9) . . ?
C42 N29 C40 106.0(8) . . ?
N36 N30 C44 142.6(10) 6_556 . ?
N36 N30 C43 74.8(8) 6_556 . ?
C44 N30 C43 111.6(8) . . ?
N36 N30 C53 62.2(6) 6_556 6_556 ?
C44 N30 C53 80.5(9) . 6_556 ?
C43 N30 C53 92.3(10) . 6_556 ?
N36 N30 C42 39.1(7) 6_556 . ?
C44 N30 C42 110.9(10) . . ?
C43 N30 C42 109.9(10) . . ?
C53 N30 C42 45.3(7) 6_556 . ?
N36 N30 C52 114.0(8) 6_556 6_556 ?
C44 N30 C52 37.8(6) . 6_556 ?
C43 N30 C52 81.4(8) . 6_556 ?
C53 N30 C52 58.3(6) 6_556 6_556 ?
C42 N30 C52 102.5(8) . 6_556 ?
N36 N30 N33 168.4(9) 6_556 6_556 ?
C44 N30 N33 25.9(7) . 6_556 ?
C43 N30 N33 107.4(7) . 6_556 ?
C53 N30 N33 106.2(8) 6_556 6_556 ?
C42 N30 N33 132.8(8) . 6_556 ?
C52 N30 N33 56.1(5) 6_556 6_556 ?
N36 N30 K4' 108.8(7) 6_556 6_556 ?
C44 N30 K4' 101.6(7) . 6_556 ?
C43 N30 K4' 114.9(7) . 6_556 ?
C53 N30 K4' 148.9(8) 6_556 6_556 ?
C42 N30 K4' 107.7(8) . 6_556 ?
C52 N30 K4' 137.0(7) 6_556 6_556 ?
N33 N30 K4' 80.9(5) 6_556 6_556 ?
C23 N31 C24 79.5(13) 6_556 6_556 ?
C23 N31 C32 91.3(13) 6_556 . ?
C24 N31 C32 30.3(8) 6_556 . ?
C23 N31 C31 27.0(12) 6_556 . ?
C24 N31 C31 95.9(9) 6_556 . ?
C32 N31 C31 115.5(9) . . ?
C23 N31 C48 113.5(15) 6_556 . ?
C24 N31 C48 138.7(10) 6_556 . ?
C32 N31 C48 108.4(9) . . ?
C31 N31 C48 113.0(9) . . ?
C23 N31 N21 66.3(11) 6_556 6_556 ?
C24 N31 N21 109.0(8) 6_556 6_556 ?
C32 N31 N21 138.9(8) . 6_556 ?
C31 N31 N21 39.9(7) . 6_556 ?
C48 N31 N21 112.1(8) . 6_556 ?
C23 N31 K3 126.6(13) 6_556 . ?
C24 N31 K3 91.0(6) 6_556 . ?
C32 N31 K3 106.2(7) . . ?
C31 N31 K3 105.4(7) . . ?
C48 N31 K3 107.9(6) . . ?
N21 N31 K3 67.9(4) 6_556 . ?
C50 N32 N32 83.0(8) 6_556 6_556 ?
C50 N32 C51 79.2(9) 6_556 6_556 ?
N32 N32 C51 160.6(8) 6_556 6_556 ?
C50 N32 C50 40.7(9) 6_556 . ?
N32 N32 C50 42.3(5) 6_556 . ?
C51 N32 C50 119.5(10) 6_556 . ?
C50 N32 C38 117.7(13) 6_556 . ?
N32 N32 C38 93.8(6) 6_556 . ?
C51 N32 C38 101.1(10) 6_556 . ?
C50 N32 C38 111.1(10) . . ?
C50 N32 C39 67.2(10) 6_556 . ?
N32 N32 C39 147.1(7) 6_556 . ?
C51 N32 C39 13.6(10) 6_556 . ?
C50 N32 C39 106.7(9) . . ?
C38 N32 C39 111.8(9) . . ?
C44 N33 C46 128.3(17) 6_556 . ?
C44 N33 C45 75.8(10) 6_556 . ?
C46 N33 C45 112.7(9) . . ?
C44 N33 C52 33.9(11) 6_556 . ?
C46 N33 C52 107.5(9) . . ?
C45 N33 C52 109.1(8) . . ?
C44 N33 N30 67.4(12) 6_556 6_556 ?
C46 N33 N30 136.1(8) . 6_556 ?
C45 N33 N30 110.9(8) . 6_556 ?
C52 N33 N30 60.8(7) . 6_556 ?
C44 N33 K4' 111.4(14) 6_556 6_556 ?
C46 N33 K4' 112.8(7) . 6_556 ?
C45 N33 K4' 108.8(7) . 6_556 ?
C52 N33 K4' 105.6(7) . 6_556 ?
N30 N33 K4' 46.5(5) 6_556 6_556 ?
N28 N34 C41 75.4(8) 6_556 6_556 ?
N28 N34 C56 34.3(8) 6_556 . ?
C41 N34 C56 48.4(9) 6_556 . ?
N28 N34 C54 140.5(10) 6_556 . ?
C41 N34 C54 66.3(9) 6_556 . ?
C56 N34 C54 113.3(10) . . ?
N28 N34 C49 109.5(10) 6_556 . ?
C41 N34 C49 132.5(9) 6_556 . ?
C56 N34 C49 109.8(8) . . ?
C54 N34 C49 103.3(9) . . ?
N28 N34 C26 62.1(7) 6_556 6_556 ?
C41 N34 C26 113.8(10) 6_556 6_556 ?
C56 N34 C26 69.5(8) . 6_556 ?
C54 N34 C26 143.2(9) . 6_556 ?
C49 N34 C26 47.4(8) . 6_556 ?
N28 N34 K3 80.1(7) 6_556 . ?
C41 N34 K3 118.5(7) 6_556 . ?
C56 N34 K3 111.5(7) . . ?
C54 N34 K3 109.8(7) . . ?
C49 N34 K3 108.8(7) . . ?
C26 N34 K3 102.0(6) 6_556 . ?
N28 N34 K4' 41.2(6) 6_556 6_556 ?
C41 N34 K4' 74.4(7) 6_556 6_556 ?
C56 N34 K4' 62.8(6) . 6_556 ?
C54 N34 K4' 115.5(6) . 6_556 ?
C49 N34 K4' 140.4(8) . 6_556 ?
C26 N34 K4' 98.6(6) 6_556 6_556 ?
K3 N34 K4' 51.3(2) . 6_556 ?
N29 N35 C54 111.4(8) 6_556 . ?
N29 N35 C55 21.3(6) 6_556 . ?
C54 N35 C55 112.2(9) . . ?
N29 N35 C51 122.3(10) 6_556 . ?
C54 N35 C51 116.4(8) . . ?
C55 N35 C51 106.9(9) . . ?
N29 N35 C39 110.1(8) 6_556 6_556 ?
C54 N35 C39 122.1(8) . 6_556 ?
C55 N35 C39 93.8(8) . 6_556 ?
C51 N35 C39 13.2(9) . 6_556 ?
N29 N35 C40 58.6(5) 6_556 6_556 ?
C54 N35 C40 127.5(9) . 6_556 ?
C55 N35 C40 40.1(6) . 6_556 ?
C51 N35 C40 67.1(9) . 6_556 ?
C39 N35 C40 53.9(5) 6_556 6_556 ?
N29 N35 C41 55.9(6) 6_556 6_556 ?
C54 N35 C41 55.7(7) . 6_556 ?
C55 N35 C41 59.2(8) . 6_556 ?
C51 N35 C41 146.5(9) . 6_556 ?
C39 N35 C41 137.2(7) 6_556 6_556 ?
C40 N35 C41 91.9(7) 6_556 6_556 ?
N29 N35 K3 82.7(5) 6_556 . ?
C54 N35 K3 68.7(6) . . ?
C55 N35 K3 102.7(6) . . ?
C51 N35 K3 144.0(8) . . ?
C39 N35 K3 154.9(5) 6_556 . ?
C40 N35 K3 141.0(6) 6_556 . ?
C41 N35 K3 67.9(5) 6_556 . ?
C42 N36 N29 81.8(9) 6_556 6_556 ?
C42 N36 N30 75.8(8) 6_556 6_556 ?
N29 N36 N30 135.5(10) 6_556 6_556 ?
C42 N36 C55 73.5(9) 6_556 . ?
N29 N36 C55 21.1(6) 6_556 . ?
N30 N36 C55 144.0(10) 6_556 . ?
C42 N36 C56 156.4(14) 6_556 . ?
N29 N36 C56 108.5(9) 6_556 . ?
N30 N36 C56 107.3(9) 6_556 . ?
C55 N36 C56 108.4(10) . . ?
C42 N36 C53 50.3(11) 6_556 . ?
N29 N36 C53 126.3(9) 6_556 . ?
N30 N36 C53 61.9(7) 6_556 . ?
C55 N36 C53 109.2(8) . . ?
C56 N36 C53 109.6(10) . . ?
C42 N36 C41 136.6(11) 6_556 6_556 ?
N29 N36 C41 63.9(6) 6_556 6_556 ?
N30 N36 C41 147.5(8) 6_556 6_556 ?
C55 N36 C41 65.0(8) . 6_556 ?
C56 N36 C41 44.8(7) . 6_556 ?
C53 N36 C41 134.6(11) . 6_556 ?
C42 N36 C43 124.6(10) 6_556 6_556 ?
N29 N36 C43 151.3(8) 6_556 6_556 ?
N30 N36 C43 55.0(5) 6_556 6_556 ?
C55 N36 C43 160.6(9) . 6_556 ?
C56 N36 C43 52.3(7) . 6_556 ?
C53 N36 C43 82.4(7) . 6_556 ?
C41 N36 C43 95.7(7) 6_556 6_556 ?
C42 N36 N28 172.3(11) 6_556 6_556 ?
N29 N36 N28 104.0(7) 6_556 6_556 ?
N30 N36 N28 96.5(7) 6_556 6_556 ?
C55 N36 N28 113.7(8) . 6_556 ?
C56 N36 N28 26.3(6) . 6_556 ?
C53 N36 N28 126.4(9) . 6_556 ?
C41 N36 N28 51.0(4) 6_556 6_556 ?
C43 N36 N28 48.7(4) 6_556 6_556 ?
C42 N36 K4' 95.4(11) 6_556 6_556 ?
N29 N36 K4' 102.0(7) 6_556 6_556 ?
N30 N36 K4' 44.0(5) 6_556 6_556 ?
C55 N36 K4' 121.5(8) . 6_556 ?
C56 N36 K4' 102.8(8) . 6_556 ?
C53 N36 K4' 104.9(8) . 6_556 ?
C41 N36 K4' 116.3(7) 6_556 6_556 ?
C43 N36 K4' 67.6(6) 6_556 6_556 ?
N28 N36 K4' 78.6(5) 6_556 6_556 ?
C30 C21 C22 123(2) 6_556 . ?
C30 C21 N21 74.6(17) 6_556 . ?
C22 C21 N21 113.7(11) . . ?
C30 C21 N24 77.1(17) 6_556 6_556 ?
C22 C21 N24 51.1(8) . 6_556 ?
N21 C21 N24 82.3(8) . 6_556 ?
C30 C21 C31 64.0(14) 6_556 6_556 ?
C22 C21 C31 152.1(12) . 6_556 ?
N21 C21 C31 39.0(6) . 6_556 ?
N24 C21 C31 114.5(9) 6_556 6_556 ?
C30 C21 C28 126(2) 6_556 6_556 ?
C22 C21 C28 30.9(8) . 6_556 ?
N21 C21 C28 84.2(8) . 6_556 ?
N24 C21 C28 50.5(5) 6_556 6_556 ?
C31 C21 C28 121.4(10) 6_556 6_556 ?
C30 C21 K3 61.9(17) 6_556 6_556 ?
C22 C21 K3 88.6(8) . 6_556 ?
N21 C21 K3 40.0(6) . 6_556 ?
N24 C21 K3 44.0(4) 6_556 6_556 ?
C31 C21 K3 71.0(6) 6_556 6_556 ?
C28 C21 K3 69.8(6) 6_556 6_556 ?
C30 C21 H21A 120.1 6_556 . ?
C22 C21 H21A 109.4 . . ?
N21 C21 H21A 110.2 . . ?
N24 C21 H21A 160.4 6_556 . ?
C31 C21 H21A 83.3 6_556 . ?
C28 C21 H21A 114.1 6_556 . ?
K3 C21 H21A 150.1 6_556 . ?
C30 C21 H21B 33.9 6_556 . ?
C22 C21 H21B 107.0 . . ?
N21 C21 H21B 108.5 . . ?
N24 C21 H21B 80.8 6_556 . ?
C31 C21 H21B 91.6 6_556 . ?
C28 C21 H21B 128.2 6_556 . ?
K3 C21 H21B 88.3 6_556 . ?
H21A C21 H21B 107.9 . . ?
C28 C22 N24 81.2(12) 6_556 6_556 ?
C28 C22 C21 98.7(14) 6_556 . ?
N24 C22 C21 65.2(10) 6_556 . ?
C28 C22 N22 67.7(10) 6_556 . ?
N24 C22 N22 52.7(7) 6_556 . ?
C21 C22 N22 117.5(12) . . ?
C28 C22 C30 102.7(13) 6_556 6_556 ?
N24 C22 C30 51.3(7) 6_556 6_556 ?
C21 C22 C30 16.5(8) . 6_556 ?
N22 C22 C30 103.9(9) . 6_556 ?
C28 C22 H22A 147.5 6_556 . ?
N24 C22 H22A 123.8 6_556 . ?
C21 C22 H22A 110.3 . . ?
N22 C22 H22A 108.9 . . ?
C30 C22 H22A 109.2 6_556 . ?
C28 C22 H22B 48.5 6_556 . ?
N24 C22 H22B 128.3 6_556 . ?
C21 C22 H22B 106.1 . . ?
N22 C22 H22B 106.1 . . ?
C30 C22 H22B 120.8 6_556 . ?
H22A C22 H22B 107.4 . . ?
N31 C23 C31 133(2) 6_556 6_556 ?
N31 C23 N21 88.0(13) 6_556 . ?
C31 C23 N21 45.6(11) 6_556 . ?
N31 C23 C24 72.8(13) 6_556 . ?
C31 C23 C24 128.1(17) 6_556 . ?
N21 C23 C24 114.4(11) . . ?
N31 C23 C32 63.6(11) 6_556 6_556 ?
C31 C23 C32 153.5(18) 6_556 6_556 ?
N21 C23 C32 135.4(11) . 6_556 ?
C24 C23 C32 27.5(7) . 6_556 ?
N31 C23 C48 46.5(12) 6_556 6_556 ?
C31 C23 C48 120.7(15) 6_556 6_556 ?
N21 C23 C48 99.3(9) . 6_556 ?
C24 C23 C48 108.5(11) . 6_556 ?
C32 C23 C48 85.7(9) 6_556 6_556 ?
N31 C23 C30 116.0(14) 6_556 6_556 ?
C31 C23 C30 41.8(11) 6_556 6_556 ?
N21 C23 C30 45.6(6) . 6_556 ?
C24 C23 C30 88.1(10) . 6_556 ?
C32 C23 C30 115.6(10) 6_556 6_556 ?
C48 C23 C30 144.7(9) 6_556 6_556 ?
N31 C23 K3 42.3(11) 6_556 6_556 ?
C31 C23 K3 98.1(13) 6_556 6_556 ?
N21 C23 K3 53.8(6) . 6_556 ?
C24 C23 K3 72.9(8) . 6_556 ?
C32 C23 K3 83.8(7) 6_556 6_556 ?
C48 C23 K3 81.6(7) 6_556 6_556 ?
C30 C23 K3 73.8(5) 6_556 6_556 ?
N31 C23 H23A 159.3 6_556 . ?
C31 C23 H23A 64.2 6_556 . ?
N21 C23 H23A 109.9 . . ?
C24 C23 H23A 107.2 . . ?
C32 C23 H23A 106.4 6_556 . ?
C48 C23 H23A 117.7 6_556 . ?
C30 C23 H23A 84.5 6_556 . ?
K3 C23 H23A 158.3 6_556 . ?
N31 C23 H23B 54.7 6_556 . ?
C31 C23 H23B 122.8 6_556 . ?
N21 C23 H23B 108.6 . . ?
C24 C23 H23B 108.7 . . ?
C32 C23 H23B 83.3 6_556 . ?
C48 C23 H23B 11.1 6_556 . ?
C30 C23 H23B 154.2 6_556 . ?
K3 C23 H23B 92.1 6_556 . ?
H23A C23 H23B 107.9 . . ?
C32 C24 N31 78.3(13) 6_556 6_556 ?
C32 C24 C23 89.3(14) 6_556 . ?
N31 C24 C23 27.8(7) 6_556 . ?
C32 C24 N25 86.2(14) 6_556 . ?
N31 C24 N25 101.9(9) 6_556 . ?
C23 C24 N25 128.5(12) . . ?
C32 C24 C33 45.8(12) 6_556 6_556 ?
N31 C24 C33 98.8(9) 6_556 6_556 ?
C23 C24 C33 122.9(11) . 6_556 ?
N25 C24 C33 41.7(5) . 6_556 ?
C32 C24 K3 109.5(15) 6_556 6_556 ?
N31 C24 K3 59.0(6) 6_556 6_556 ?
C23 C24 K3 77.6(8) . 6_556 ?
N25 C24 K3 56.3(5) . 6_556 ?
C33 C24 K3 86.3(5) 6_556 6_556 ?
C32 C24 H24A 37.1 6_556 . ?
N31 C24 H24A 110.4 6_556 . ?
C23 C24 H24A 109.0 . . ?
N25 C24 H24A 97.4 . . ?
C33 C24 H24A 59.2 6_556 . ?
K3 C24 H24A 143.1 6_556 . ?
C32 C24 H24B 143.5 6_556 . ?
N31 C24 H24B 128.9 6_556 . ?
C23 C24 H24B 106.4 . . ?
N25 C24 H24B 107.1 . . ?
C33 C24 H24B 130.6 6_556 . ?
K3 C24 H24B 106.0 6_556 . ?
H24A C24 H24B 106.5 . . ?
N21 C25 C26 117.5(11) . . ?
N21 C25 C31 31.0(6) . 6_556 ?
C26 C25 C31 127.5(11) . 6_556 ?
N21 C25 K3 44.2(5) . 6_556 ?
C26 C25 K3 77.3(7) . 6_556 ?
C31 C25 K3 71.2(5) 6_556 6_556 ?
N21 C25 H25A 107.2 . . ?
C26 C25 H25A 107.8 . . ?
C31 C25 H25A 76.4 6_556 . ?
K3 C25 H25A 141.3 6_556 . ?
N21 C25 H25B 110.7 . . ?
C26 C25 H25B 105.8 . . ?
C31 C25 H25B 123.3 6_556 . ?
K3 C25 H25B 107.7 6_556 . ?
H25A C25 H25B 107.5 . . ?
C49 C26 C25 106.7(13) 6_556 . ?
C49 C26 N28 101.6(12) 6_556 . ?
C25 C26 N28 111.2(10) . . ?
C49 C26 N34 60.1(8) 6_556 6_556 ?
C25 C26 N34 123.0(11) . 6_556 ?
N28 C26 N34 41.6(5) . 6_556 ?
C49 C26 C56 104.1(11) 6_556 6_556 ?
C25 C26 C56 133.6(12) . 6_556 ?
N28 C26 C56 27.7(6) . 6_556 ?
N34 C26 C56 50.6(5) 6_556 6_556 ?
C49 C26 K3 80.2(9) 6_556 6_556 ?
C25 C26 K3 75.9(7) . 6_556 ?
N28 C26 K3 49.2(6) . 6_556 ?
N34 C26 K3 48.1(4) 6_556 6_556 ?
C56 C26 K3 76.1(6) 6_556 6_556 ?
C49 C26 H26A 111.4 6_556 . ?
C25 C26 H26A 112.6 . . ?
N28 C26 H26A 112.7 . . ?
N34 C26 H26A 123.9 6_556 . ?
C56 C26 H26A 86.6 6_556 . ?
K3 C26 H26A 161.4 6_556 . ?
C49 C26 H26B 3.7 6_556 . ?
C25 C26 H26B 107.0 . . ?
N28 C26 H26B 104.8 . . ?
N34 C26 H26B 63.2 6_556 . ?
C56 C26 H26B 105.9 6_556 . ?
K3 C26 H26B 83.8 6_556 . ?
H26A C26 H26B 108.1 . . ?
N23 C27 N23 116.8(11) . 6_556 ?
N23 C27 N22 61.6(6) . 6_556 ?
N23 C27 N22 110.9(8) 6_556 6_556 ?
N23 C27 N22 110.9(8) . . ?
N23 C27 N22 61.6(6) 6_556 . ?
N22 C27 N22 58.6(8) 6_556 . ?
N23 C27 K4' 48.8(5) . 6_556 ?
N23 C27 K4' 68.9(6) 6_556 6_556 ?
N22 C27 K4' 70.6(6) 6_556 6_556 ?
N22 C27 K4' 80.7(6) . 6_556 ?
N23 C27 H27A 110.1 . . ?
N23 C27 H27A 49.1 6_556 . ?
N22 C27 H27A 154.8 6_556 . ?
N22 C27 H27A 109.4 . . ?
K4' C27 H27A 86.2 6_556 . ?
N23 C27 H27B 108.1 . . ?
N23 C27 H27B 134.3 6_556 . ?
N22 C27 H27B 96.7 6_556 . ?
N22 C27 H27B 109.8 . . ?
K4' C27 H27B 156.7 6_556 . ?
H27A C27 H27B 108.4 . . ?
C22 C28 N22 72.9(10) 6_556 6_556 ?
C22 C28 N23 124.1(14) 6_556 . ?
N22 C28 N23 62.3(7) 6_556 . ?
C22 C28 N24 58.0(10) 6_556 . ?
N22 C28 N24 50.1(6) 6_556 . ?
N23 C28 N24 107.6(9) . . ?
C22 C28 C21 50.3(9) 6_556 6_556 ?
N22 C28 C21 97.9(8) 6_556 6_556 ?
N23 C28 C21 158.2(10) . 6_556 ?
N24 C28 C21 50.7(6) . 6_556 ?
C22 C28 K3 105.8(11) 6_556 . ?
N22 C28 K3 67.5(7) 6_556 . ?
N23 C28 K3 86.8(7) . . ?
N24 C28 K3 48.1(5) . . ?
C21 C28 K3 76.4(5) 6_556 . ?
C22 C28 K4' 133.5(11) 6_556 6_556 ?
N22 C28 K4' 61.6(6) 6_556 6_556 ?
N23 C28 K4' 39.2(6) . 6_556 ?
N24 C28 K4' 84.1(6) . 6_556 ?
C21 C28 K4' 124.9(7) 6_556 6_556 ?
K3 C28 K4' 48.7(2) . 6_556 ?
C22 C28 H28A 125.8 6_556 . ?
N22 C28 H28A 144.8 6_556 . ?
N23 C28 H28A 110.1 . . ?
N24 C28 H28A 110.3 . . ?
C21 C28 H28A 80.4 6_556 . ?
K3 C28 H28A 78.2 . . ?
K4' C28 H28A 90.4 6_556 . ?
C22 C28 H28B 53.2 6_556 . ?
N22 C28 H28B 106.3 6_556 . ?
N23 C28 H28B 109.2 . . ?
N24 C28 H28B 111.3 . . ?
C21 C28 H28B 84.2 6_556 . ?
K3 C28 H28B 158.2 . . ?
K4' C28 H28B 148.3 6_556 . ?
H28A C28 H28B 108.4 . . ?
N22 C29 N22 59.7(8) 6_556 . ?
N22 C29 N24 49.2(5) 6_556 . ?
N22 C29 N24 105.8(8) . . ?
N22 C29 N24 105.8(8) 6_556 6_556 ?
N22 C29 N24 49.2(5) . 6_556 ?
N24 C29 N24 136.5(11) . 6_556 ?
N22 C29 K3 63.1(6) 6_556 . ?
N22 C29 K3 88.6(7) . . ?
N24 C29 K3 44.3(5) . . ?
N24 C29 K3 94.7(6) 6_556 . ?
N22 C29 K3 88.6(7) 6_556 6_556 ?
N22 C29 K3 63.1(6) . 6_556 ?
N24 C29 K3 94.7(6) . 6_556 ?
N24 C29 K3 44.3(5) 6_556 6_556 ?
K3 C29 K3 50.9(2) . 6_556 ?
N22 C29 H29A 111.0 6_556 . ?
N22 C29 H29A 111.0 . . ?
N24 C29 H29A 111.2 . . ?
N24 C29 H29A 111.2 6_556 . ?
K3 C29 H29A 153.8 . . ?
K3 C29 H29A 153.8 6_556 . ?
N22 C29 H29B 139.8 6_556 . ?
N22 C29 H29B 109.6 . . ?
N24 C29 H29B 110.3 . . ?
N24 C29 H29B 63.2 6_556 . ?
K3 C29 H29B 78.7 . . ?
K3 C29 H29B 55.7 6_556 . ?
H29A C29 H29B 108.9 . . ?
C21 C30 N21 80.1(17) 6_556 6_556 ?
C21 C30 C31 93.0(18) 6_556 . ?
N21 C30 C31 42.2(8) 6_556 . ?
C21 C30 N24 78.0(17) 6_556 . ?
N21 C30 N24 83.6(8) 6_556 . ?
C31 C30 N24 125.6(12) . . ?
C21 C30 C22 40.4(15) 6_556 6_556 ?
N21 C30 C22 94.1(9) 6_556 6_556 ?
C31 C30 C22 126.5(12) . 6_556 ?
N24 C30 C22 42.1(6) . 6_556 ?
C21 C30 C23 115.4(18) 6_556 6_556 ?
N21 C30 C23 46.3(6) 6_556 6_556 ?
C31 C30 C23 24.2(6) . 6_556 ?
N24 C30 C23 118.6(10) . 6_556 ?
C22 C30 C23 140.4(10) 6_556 6_556 ?
C21 C30 K3 107.4(18) 6_556 . ?
N21 C30 K3 48.9(6) 6_556 . ?
C31 C30 K3 80.8(8) . . ?
N24 C30 K3 52.9(5) . . ?
C22 C30 K3 89.5(6) 6_556 . ?
C23 C30 K3 66.5(6) 6_556 . ?
C21 C30 H30A 47.4 6_556 . ?
N21 C30 H30A 120.3 6_556 . ?
C31 C30 H30A 105.8 . . ?
N24 C30 H30A 106.0 . . ?
C22 C30 H30A 65.5 6_556 . ?
C23 C30 H30A 127.4 6_556 . ?
K3 C30 H30A 153.3 . . ?
C21 C30 H30B 152.1 6_556 . ?
N21 C30 H30B 127.6 6_556 . ?
C31 C30 H30B 105.8 . . ?
N24 C30 H30B 105.7 . . ?
C22 C30 H30B 127.6 6_556 . ?
C23 C30 H30B 87.5 6_556 . ?
K3 C30 H30B 95.9 . . ?
H30A C30 H30B 106.6 . . ?
C23 C31 N21 96.2(14) 6_556 6_556 ?
C23 C31 N31 20.3(10) 6_556 . ?
N21 C31 N31 76.6(9) 6_556 . ?
C23 C31 C30 113.9(16) 6_556 . ?
N21 C31 C30 67.4(10) 6_556 . ?
N31 C31 C30 109.7(11) . . ?
C23 C31 C21 134.8(16) 6_556 6_556 ?
N21 C31 C21 62.1(8) 6_556 6_556 ?
N31 C31 C21 125.4(11) . 6_556 ?
C30 C31 C21 23.0(8) . 6_556 ?
C23 C31 C25 108.9(15) 6_556 6_556 ?
N21 C31 C25 46.1(8) 6_556 6_556 ?
N31 C31 C25 91.4(9) . 6_556 ?
C30 C31 C25 102.4(11) . 6_556 ?
C21 C31 C25 84.8(9) 6_556 6_556 ?
C23 C31 K3 65.4(12) 6_556 . ?
N21 C31 K3 33.5(7) 6_556 . ?
N31 C31 K3 48.0(5) . . ?
C30 C31 K3 71.7(8) . . ?
C21 C31 K3 79.6(7) 6_556 . ?
C25 C31 K3 72.1(6) 6_556 . ?
C23 C31 H31A 90.2 6_556 . ?
N21 C31 H31A 173.5 6_556 . ?
N31 C31 H31A 109.7 . . ?
C30 C31 H31A 111.1 . . ?
C21 C31 H31A 113.8 6_556 . ?
C25 C31 H31A 130.3 6_556 . ?
K3 C31 H31A 152.9 . . ?
C23 C31 H31B 122.9 6_556 . ?
N21 C31 H31B 67.3 6_556 . ?
N31 C31 H31B 109.4 . . ?
C30 C31 H31B 108.8 . . ?
C21 C31 H31B 86.8 6_556 . ?
C25 C31 H31B 23.6 6_556 . ?
K3 C31 H31B 95.7 . . ?
H31A C31 H31B 108.1 . . ?
C24 C32 C33 112.5(17) 6_556 . ?
C24 C32 N31 71.4(13) 6_556 . ?
C33 C32 N31 119.2(11) . . ?
C24 C32 N25 65.8(13) 6_556 6_556 ?
C33 C32 N25 48.1(7) . 6_556 ?
N31 C32 N25 93.6(8) . 6_556 ?
C24 C32 C23 63.2(11) 6_556 6_556 ?
C33 C32 C23 143.9(11) . 6_556 ?
N31 C32 C23 25.0(6) . 6_556 ?
N25 C32 C23 108.9(9) 6_556 6_556 ?
C24 C32 K3 57.5(14) 6_556 . ?
C33 C32 K3 82.1(7) . . ?
N31 C32 K3 47.4(5) . . ?
N25 C32 K3 46.2(4) 6_556 . ?
C23 C32 K3 65.4(6) 6_556 . ?
C24 C32 H32A 132.0 6_556 . ?
C33 C32 H32A 108.1 . . ?
N31 C32 H32A 109.5 . . ?
N25 C32 H32A 154.1 6_556 . ?
C23 C32 H32A 96.9 6_556 . ?
K3 C32 H32A 154.9 . . ?
C24 C32 H32B 36.0 6_556 . ?
C33 C32 H32B 106.9 . . ?
N31 C32 H32B 104.8 . . ?
N25 C32 H32B 76.1 6_556 . ?
C23 C32 H32B 89.0 6_556 . ?
K3 C32 H32B 90.2 . . ?
H32A C32 H32B 107.8 . . ?
N25 C33 C36 69.3(8) 6_556 6_556 ?
N25 C33 C32 71.9(10) 6_556 . ?
C36 C33 C32 101.4(12) 6_556 . ?
N25 C33 N26 40.7(6) 6_556 . ?
C36 C33 N26 48.0(7) 6_556 . ?
C32 C33 N26 110.1(10) . . ?
N25 C33 C24 51.0(6) 6_556 6_556 ?
C36 C33 C24 96.2(11) 6_556 6_556 ?
C32 C33 C24 21.7(7) . 6_556 ?
N26 C33 C24 90.8(7) . 6_556 ?
N25 C33 K3 33.6(6) 6_556 . ?
C36 C33 K3 40.5(8) 6_556 . ?
C32 C33 K3 71.9(7) . . ?
N26 C33 K3 43.4(5) . . ?
C24 C33 K3 59.0(5) 6_556 . ?
N25 C33 H33A 112.6 6_556 . ?
C36 C33 H33A 146.1 6_556 . ?
C32 C33 H33A 111.4 . . ?
N26 C33 H33A 109.9 . . ?
C24 C33 H33A 111.1 6_556 . ?
K3 C33 H33A 145.4 . . ?
N25 C33 H33B 137.1 6_556 . ?
C36 C33 H33B 69.1 6_556 . ?
C32 C33 H33B 106.8 . . ?
N26 C33 H33B 111.1 . . ?
C24 C33 H33B 125.0 6_556 . ?
K3 C33 H33B 103.9 . . ?
H33A C33 H33B 107.6 . . ?
N25 C34 N25 140.0(10) . 6_556 ?
N25 C34 N26 112.1(7) . . ?
N25 C34 N26 38.9(5) 6_556 . ?
N25 C34 N26 38.9(5) . 6_556 ?
N25 C34 N26 112.1(7) 6_556 6_556 ?
N26 C34 N26 75.9(8) . 6_556 ?
N25 C34 K3 44.3(5) . 6_556 ?
N25 C34 K3 96.9(6) 6_556 6_556 ?
N26 C34 K3 83.0(5) . 6_556 ?
N26 C34 K3 48.0(4) 6_556 6_556 ?
N25 C34 K3 96.9(6) . . ?
N25 C34 K3 44.3(5) 6_556 . ?
N26 C34 K3 48.0(4) . . ?
N26 C34 K3 83.0(5) 6_556 . ?
K3 C34 K3 52.9(2) 6_556 . ?
N25 C34 H34A 115.0 . . ?
N25 C34 H34A 71.3 6_556 . ?
N26 C34 H34A 108.8 . . ?
N26 C34 H34A 143.9 6_556 . ?
K3 C34 H34A 96.3 6_556 . ?
K3 C34 H34A 75.9 . . ?
N25 C34 H34B 100.2 . . ?
N25 C34 H34B 115.5 6_556 . ?
N26 C34 H34B 111.8 . . ?
N26 C34 H34B 101.9 6_556 . ?
K3 C34 H34B 143.7 6_556 . ?
K3 C34 H34B 158.0 . . ?
H34A C34 H34B 108.7 . . ?
N27 C35 N27 87.9(9) 6_556 . ?
N27 C35 N26 66.5(6) 6_556 . ?
N27 C35 N26 115.5(9) . . ?
N27 C35 N26 115.5(9) 6_556 6_556 ?
N27 C35 N26 66.5(6) . 6_556 ?
N26 C35 N26 73.4(8) . 6_556 ?
N27 C35 K3 83.0(6) 6_556 6_556 ?
N27 C35 K3 47.0(5) . 6_556 ?
N26 C35 K3 70.8(5) . 6_556 ?
N26 C35 K3 35.9(4) 6_556 6_556 ?
N27 C35 K3 47.0(5) 6_556 . ?
N27 C35 K3 83.0(6) . . ?
N26 C35 K3 35.9(4) . . ?
N26 C35 K3 70.8(5) 6_556 . ?
K3 C35 K3 47.53(17) 6_556 . ?
N27 C35 H35A 64.0 6_556 . ?
N27 C35 H35A 109.7 . . ?
N26 C35 H35A 109.3 . . ?
N26 C35 H35A 176.2 6_556 . ?
K3 C35 H35A 141.8 6_556 . ?
K3 C35 H35A 109.6 . . ?
N27 C35 H35B 165.2 6_556 . ?
N27 C35 H35B 106.9 . . ?
N26 C35 H35B 107.1 . . ?
N26 C35 H35B 73.3 6_556 . ?
K3 C35 H35B 108.1 6_556 . ?
K3 C35 H35B 134.7 . . ?
H35A C35 H35B 108.1 . . ?
N26 C36 C33 74.6(9) 6_556 6_556 ?
N26 C36 N25 42.1(6) 6_556 . ?
C33 C36 N25 54.2(7) 6_556 . ?
N26 C36 N27 75.1(8) 6_556 . ?
C33 C36 N27 134.2(14) 6_556 . ?
N25 C36 N27 115.2(9) . . ?
N26 C36 K3 75.7(9) 6_556 6_556 ?
C33 C36 K3 119.6(9) 6_556 6_556 ?
N25 C36 K3 68.6(7) . 6_556 ?
N27 C36 K3 84.6(8) . 6_556 ?
N26 C36 H36A 101.1 6_556 . ?
C33 C36 H36A 45.3 6_556 . ?
N25 C36 H36A 98.3 . . ?
N27 C36 H36A 110.1 . . ?
K3 C36 H36A 163.9 6_556 . ?
N26 C36 H36B 146.2 6_556 . ?
C33 C36 H36B 115.5 6_556 . ?
N25 C36 H36B 115.5 . . ?
N27 C36 H36B 108.8 . . ?
K3 C36 H36B 71.4 6_556 . ?
H36A C36 H36B 108.3 . . ?
N27 C37 C38 116.0(10) . . ?
N27 C37 H37A 109.4 . . ?
C38 C37 H37A 109.1 . . ?
N27 C37 H37B 106.9 . . ?
C38 C37 H37B 107.3 . . ?
H37A C37 H37B 107.9 . . ?
C38 C38 N32 86.2(6) 6_556 . ?
C38 C38 C37 119.0(8) 6_556 . ?
N32 C38 C37 112.3(10) . . ?
C38 C38 H38A 114.5 6_556 . ?
N32 C38 H38A 111.1 . . ?
C37 C38 H38A 111.3 . . ?
C38 C38 H38B 20.8 6_556 . ?
N32 C38 H38B 106.8 . . ?
C37 C38 H38B 107.3 . . ?
H38A C38 H38B 107.8 . . ?
C51 C39 C50 90(3) 6_556 6_556 ?
C51 C39 C40 127(3) 6_556 . ?
C50 C39 C40 108.6(13) 6_556 . ?
C51 C39 N32 54(3) 6_556 . ?
C50 C39 N32 39.7(5) 6_556 . ?
C40 C39 N32 114.9(11) . . ?
C51 C39 N35 63(3) 6_556 6_556 ?
C50 C39 N35 114.4(10) 6_556 6_556 ?
C40 C39 N35 64.0(8) . 6_556 ?
N32 C39 N35 81.8(8) . 6_556 ?
C51 C39 H39A 122.1 6_556 . ?
C50 C39 H39A 76.8 6_556 . ?
C40 C39 H39A 110.2 . . ?
N32 C39 H39A 109.8 . . ?
N35 C39 H39A 168.4 6_556 . ?
C51 C39 H39B 54.1 6_556 . ?
C50 C39 H39B 141.0 6_556 . ?
C40 C39 H39B 106.0 . . ?
N32 C39 H39B 108.0 . . ?
N35 C39 H39B 66.4 6_556 . ?
H39A C39 H39B 107.5 . . ?
C55 C40 C39 123.4(13) 6_556 . ?
C55 C40 N29 15.7(8) 6_556 . ?
C39 C40 N29 110.7(10) . . ?
C55 C40 N35 61.6(7) 6_556 6_556 ?
C39 C40 N35 62.1(9) . 6_556 ?
N29 C40 N35 51.1(6) . 6_556 ?
C55 C40 C51 113.4(11) 6_556 6_556 ?
C39 C40 C51 10.0(8) . 6_556 ?
N29 C40 C51 100.8(8) . 6_556 ?
N35 C40 C51 52.1(5) 6_556 6_556 ?
C55 C40 H40A 96.7 6_556 . ?
C39 C40 H40A 111.0 . . ?
N29 C40 H40A 111.2 . . ?
N35 C40 H40A 114.8 6_556 . ?
C51 C40 H40A 114.4 6_556 . ?
C55 C40 H40B 109.2 6_556 . ?
C39 C40 H40B 107.2 . . ?
N29 C40 H40B 108.2 . . ?
N35 C40 H40B 136.6 6_556 . ?
C51 C40 H40B 113.6 6_556 . ?
H40A C40 H40B 108.3 . . ?
C56 C41 N34 74.5(8) 6_556 6_556 ?
C56 C41 N28 34.2(8) 6_556 . ?
N34 C41 N28 47.5(6) 6_556 . ?
C56 C41 N29 116.0(12) 6_556 . ?
N34 C41 N29 130.0(11) 6_556 . ?
N28 C41 N29 113.7(9) . . ?
C56 C41 C54 135.1(11) 6_556 6_556 ?
N34 C41 C54 63.0(8) 6_556 6_556 ?
N28 C41 C54 110.0(10) . 6_556 ?
N29 C41 C54 102.5(10) . 6_556 ?
C56 C41 N36 66.0(9) 6_556 6_556 ?
N34 C41 N36 120.1(10) 6_556 6_556 ?
N28 C41 N36 76.2(8) . 6_556 ?
N29 C41 N36 50.4(6) . 6_556 ?
C54 C41 N36 149.4(11) 6_556 6_556 ?
C56 C41 C55 120.5(13) 6_556 6_556 ?
N34 C41 C55 148.0(12) 6_556 6_556 ?
N28 C41 C55 129.3(10) . 6_556 ?
N29 C41 C55 19.6(6) . 6_556 ?
C54 C41 C55 103.6(9) 6_556 6_556 ?
N36 C41 C55 56.4(6) 6_556 6_556 ?
C56 C41 N35 158.3(12) 6_556 6_556 ?
N34 C41 N35 102.4(11) 6_556 6_556 ?
N28 C41 N35 129.7(10) . 6_556 ?
N29 C41 N35 49.4(6) . 6_556 ?
C54 C41 N35 53.3(6) 6_556 6_556 ?
N36 C41 N35 99.0(7) 6_556 6_556 ?
C55 C41 N35 52.6(5) 6_556 6_556 ?
C56 C41 K3 81.3(9) 6_556 6_556 ?
N34 C41 K3 41.4(5) 6_556 6_556 ?
N28 C41 K3 47.6(6) . 6_556 ?
N29 C41 K3 89.9(6) . 6_556 ?
C54 C41 K3 76.5(7) 6_556 6_556 ?
N36 C41 K3 88.3(6) 6_556 6_556 ?
C55 C41 K3 109.3(8) 6_556 6_556 ?
N35 C41 K3 82.6(6) 6_556 6_556 ?
C56 C41 H41A 131.3 6_556 . ?
N34 C41 H41A 61.7 6_556 . ?
N28 C41 H41A 109.2 . . ?
N29 C41 H41A 108.3 . . ?
C54 C41 H41A 6.5 6_556 . ?
N36 C41 H41A 155.9 6_556 . ?
C55 C41 H41A 108.1 6_556 . ?
N35 C41 H41A 59.0 6_556 . ?
K3 C41 H41A 79.7 6_556 . ?
C56 C41 H41B 76.8 6_556 . ?
N34 C41 H41B 121.4 6_556 . ?
N28 C41 H41B 109.3 . . ?
N29 C41 H41B 108.4 . . ?
C54 C41 H41B 112.9 6_556 . ?
N36 C41 H41B 91.6 6_556 . ?
C55 C41 H41B 90.4 6_556 . ?
N35 C41 H41B 121.0 6_556 . ?
K3 C41 H41B 156.0 6_556 . ?
H41A C41 H41B 107.8 . . ?
N36 C42 C53 89.1(15) 6_556 6_556 ?
N36 C42 N29 58.0(8) 6_556 . ?
C53 C42 N29 138.8(17) 6_556 . ?
N36 C42 N30 65.1(9) 6_556 . ?
C53 C42 N30 67.2(9) 6_556 . ?
N29 C42 N30 112.1(9) . . ?
N36 C42 C55 68.7(9) 6_556 6_556 ?
C53 C42 C55 129.8(17) 6_556 6_556 ?
N29 C42 C55 20.6(6) . 6_556 ?
N30 C42 C55 130.2(10) . 6_556 ?
N36 C42 K4' 78.9(10) 6_556 6_556 ?
C53 C42 K4' 111.9(9) 6_556 6_556 ?
N29 C42 K4' 87.3(7) . 6_556 ?
N30 C42 K4' 46.9(6) . 6_556 ?
C55 C42 K4' 107.2(8) 6_556 6_556 ?
N36 C42 H42A 159.3 6_556 . ?
C53 C42 H42A 107.9 6_556 . ?
N29 C42 H42A 110.3 . . ?
N30 C42 H42A 110.1 . . ?
C55 C42 H42A 106.5 6_556 . ?
K4' C42 H42A 83.7 6_556 . ?
N36 C42 H42B 92.3 6_556 . ?
C53 C42 H42B 43.4 6_556 . ?
N29 C42 H42B 108.5 . . ?
N30 C42 H42B 107.6 . . ?
C55 C42 H42B 91.4 6_556 . ?
K4' C42 H42B 154.4 6_556 . ?
H42A C42 H42B 108.1 . . ?
C56 C43 N28 33.0(6) 6_556 . ?
C56 C43 N30 104.3(9) 6_556 . ?
N28 C43 N30 110.0(9) . . ?
C56 C43 N36 54.1(6) 6_556 6_556 ?
N28 C43 N36 68.8(7) . 6_556 ?
N30 C43 N36 50.3(6) . 6_556 ?
C56 C43 C52 122.4(10) 6_556 6_556 ?
N28 C43 C52 151.1(10) . 6_556 ?
N30 C43 C52 51.2(6) . 6_556 ?
N36 C43 C52 83.1(6) 6_556 6_556 ?
C56 C43 K4' 108.2(8) 6_556 6_556 ?
N28 C43 K4' 90.7(7) . 6_556 ?
N30 C43 K4' 42.0(6) . 6_556 ?
N36 C43 K4' 69.5(5) 6_556 6_556 ?
C52 C43 K4' 85.6(5) 6_556 6_556 ?
C56 C43 K3 71.8(7) 6_556 6_556 ?
N28 C43 K3 41.0(6) . 6_556 ?
N30 C43 K3 91.9(6) . 6_556 ?
N36 C43 K3 79.2(5) 6_556 6_556 ?
C52 C43 K3 141.5(6) 6_556 6_556 ?
K4' C43 K3 56.2(2) 6_556 6_556 ?
C56 C43 H43A 82.3 6_556 . ?
N28 C43 H43A 110.2 . . ?
N30 C43 H43A 108.5 . . ?
N36 C43 H43A 97.2 6_556 . ?
C52 C43 H43A 65.4 6_556 . ?
K4' C43 H43A 149.8 6_556 . ?
K3 C43 H43A 150.5 6_556 . ?
C56 C43 H43B 137.5 6_556 . ?
N28 C43 H43B 109.5 . . ?
N30 C43 H43B 110.5 . . ?
N36 C43 H43B 152.8 6_556 . ?
C52 C43 H43B 98.6 6_556 . ?
K4' C43 H43B 83.6 6_556 . ?
K3 C43 H43B 83.2 6_556 . ?
H43A C43 H43B 108.2 . . ?
N33 C44 C52 123(2) 6_556 6_556 ?
N33 C44 N30 86.8(15) 6_556 . ?
C52 C44 N30 75.9(10) 6_556 . ?
N33 C44 C45 76.9(10) 6_556 . ?
C52 C44 C45 157.7(18) 6_556 . ?
N30 C44 C45 118.5(10) . . ?
N33 C44 C53 136.3(15) 6_556 6_556 ?
C52 C44 C53 50.2(10) 6_556 6_556 ?
N30 C44 C53 49.8(6) . 6_556 ?
C45 C44 C53 124.4(12) . 6_556 ?
N33 C44 C46 35.7(13) 6_556 6_556 ?
C52 C44 C46 101.6(13) 6_556 6_556 ?
N30 C44 C46 110.1(10) . 6_556 ?
C45 C44 C46 89.5(9) . 6_556 ?
C53 C44 C46 145.2(8) 6_556 6_556 ?
N33 C44 K4' 49.2(13) 6_556 6_556 ?
C52 C44 K4' 124.6(11) 6_556 6_556 ?
N30 C44 K4' 51.2(6) . 6_556 ?
C45 C44 K4' 75.2(7) . 6_556 ?
C53 C44 K4' 95.9(6) 6_556 6_556 ?
C46 C44 K4' 84.5(7) 6_556 6_556 ?
N33 C44 H44A 154.8 6_556 . ?
C52 C44 H44A 47.4 6_556 . ?
N30 C44 H44A 108.8 . . ?
C45 C44 H44A 110.3 . . ?
C53 C44 H44A 60.5 6_556 . ?
C46 C44 H44A 119.1 6_556 . ?
K4' C44 H44A 155.1 6_556 . ?
N33 C44 H44B 48.2 6_556 . ?
C52 C44 H44B 84.7 6_556 . ?
N30 C44 H44B 105.8 . . ?
C45 C44 H44B 105.5 . . ?
C53 C44 H44B 130.1 6_556 . ?
C46 C44 H44B 16.9 6_556 . ?
K4' C44 H44B 93.9 6_556 . ?
H44A C44 H44B 107.3 . . ?
C44 C45 C44 134.9(13) 6_556 . ?
C44 C45 N33 27.3(7) 6_556 . ?
C44 C45 N33 112.8(10) . . ?
C44 C45 N33 112.8(10) 6_556 6_556 ?
C44 C45 N33 27.3(7) . 6_556 ?
N33 C45 N33 87.4(9) . 6_556 ?
C44 C45 K4' 57.7(6) 6_556 6_556 ?
C44 C45 K4' 77.7(7) . 6_556 ?
N33 C45 K4' 44.5(5) . 6_556 ?
N33 C45 K4' 61.8(5) 6_556 6_556 ?
C44 C45 H45A 108.2 6_556 . ?
C44 C45 H45A 108.2 . . ?
N33 C45 H45A 110.8 . . ?
N33 C45 H45A 110.8 6_556 . ?
K4' C45 H45A 151.3 6_556 . ?
C44 C45 H45B 85.3 6_556 . ?
C44 C45 H45B 107.1 . . ?
N33 C45 H45B 109.2 . . ?
N33 C45 H45B 127.6 6_556 . ?
K4' C45 H45B 95.7 6_556 . ?
H45A C45 H45B 108.6 . . ?
C47 C46 N33 111.6(10) . . ?
C47 C46 C44 116.2(10) . 6_556 ?
N33 C46 C44 16.0(6) . 6_556 ?
C47 C46 K4' 77.0(7) . 6_556 ?
N33 C46 K4' 42.0(5) . 6_556 ?
C44 C46 K4' 55.9(5) 6_556 6_556 ?
C47 C46 H46A 109.7 . . ?
N33 C46 H46A 110.2 . . ?
C44 C46 H46A 94.6 6_556 . ?
K4' C46 H46A 147.4 6_556 . ?
C47 C46 H46B 109.8 . . ?
N33 C46 H46B 107.7 . . ?
C44 C46 H46B 117.3 6_556 . ?
K4' C46 H46B 99.0 6_556 . ?
H46A C46 H46B 107.8 . . ?
C46 C47 N23 114.4(10) . . ?
C46 C47 K4' 76.4(7) . 6_556 ?
N23 C47 K4' 44.7(5) . 6_556 ?
C46 C47 H47A 107.9 . . ?
N23 C47 H47A 106.4 . . ?
K4' C47 H47A 143.6 6_556 . ?
C46 C47 H47B 109.7 . . ?
N23 C47 H47B 110.2 . . ?
K4' C47 H47B 104.0 6_556 . ?
H47A C47 H47B 107.9 . . ?
N31 C48 C49 113.8(10) . . ?
N31 C48 C23 20.0(5) . 6_556 ?
C49 C48 C23 117.1(10) . 6_556 ?
N31 C48 K3 46.2(5) . . ?
C49 C48 K3 77.4(7) . . ?
C23 C48 K3 63.4(5) 6_556 . ?
N31 C48 H48A 108.1 . . ?
C49 C48 H48A 108.8 . . ?
C23 C48 H48A 88.9 6_556 . ?
K3 C48 H48A 150.2 . . ?
N31 C48 H48B 109.7 . . ?
C49 C48 H48B 108.6 . . ?
C23 C48 H48B 122.7 6_556 . ?
K3 C48 H48B 97.1 . . ?
H48A C48 H48B 107.6 . . ?
C26 C49 N34 72.5(8) 6_556 . ?
C26 C49 C48 129.1(14) 6_556 . ?
N34 C49 C48 113.8(10) . . ?
C26 C49 K3 77.2(8) 6_556 . ?
N34 C49 K3 45.5(5) . . ?
C48 C49 K3 76.0(7) . . ?
C26 C49 H49A 116.4 6_556 . ?
N34 C49 H49A 108.4 . . ?
C48 C49 H49A 109.1 . . ?
K3 C49 H49A 148.1 . . ?
C26 C49 H49B 36.4 6_556 . ?
N34 C49 H49B 108.7 . . ?
C48 C49 H49B 108.9 . . ?
K3 C49 H49B 99.5 . . ?
H49A C49 H49B 107.8 . . ?
C50 C50 N32 97.0(8) 6_556 6_556 ?
C50 C50 C39 162.9(8) 6_556 6_556 ?
N32 C50 C39 73.1(9) 6_556 6_556 ?
C50 C50 N32 42.3(5) 6_556 . ?
N32 C50 N32 54.7(9) 6_556 . ?
C39 C50 N32 126.1(11) 6_556 . ?
C50 C50 C51 155.5(7) 6_556 . ?
N32 C50 C51 59.6(9) 6_556 . ?
C39 C50 C51 14.8(10) 6_556 . ?
N32 C50 C51 113.9(10) . . ?
C50 C50 H50A 88.4 6_556 . ?
N32 C50 H50A 122.7 6_556 . ?
C39 C50 H50A 108.6 6_556 . ?
N32 C50 H50A 110.1 . . ?
C51 C50 H50A 109.7 . . ?
C50 C50 H50B 81.3 6_556 . ?
N32 C50 H50B 129.2 6_556 . ?
C39 C50 H50B 94.1 6_556 . ?
N32 C50 H50B 107.7 . . ?
C51 C50 H50B 107.2 . . ?
H50A C50 H50B 108.1 . . ?
C39 C51 N32 112(3) 6_556 6_556 ?
C39 C51 N35 103(3) 6_556 . ?
N32 C51 N35 93.6(9) 6_556 . ?
C39 C51 C50 75(3) 6_556 . ?
N32 C51 C50 41.2(6) 6_556 . ?
N35 C51 C50 119.6(11) . . ?
C39 C51 C40 43(3) 6_556 6_556 ?
N32 C51 C40 110.2(11) 6_556 6_556 ?
N35 C51 C40 60.8(7) . 6_556 ?
C50 C51 C40 94.3(12) . 6_556 ?
C39 C51 H51A 46.0 6_556 . ?
N32 C51 H51A 150.3 6_556 . ?
N35 C51 H51A 110.2 . . ?
C50 C51 H51A 109.5 . . ?
C40 C51 H51A 69.4 6_556 . ?
C39 C51 H51B 146.9 6_556 . ?
N32 C51 H51B 82.9 6_556 . ?
N35 C51 H51B 104.6 . . ?
C50 C51 H51B 105.2 . . ?
C40 C51 H51B 160.1 6_556 . ?
H51A C51 H51B 106.9 . . ?
C44 C52 N33 23.2(11) 6_556 . ?
C44 C52 C53 99.0(14) 6_556 . ?
N33 C52 C53 111.8(11) . . ?
C44 C52 N30 66.3(9) 6_556 6_556 ?
N33 C52 N30 63.1(7) . 6_556 ?
C53 C52 N30 57.9(8) . 6_556 ?
C44 C52 C43 105.5(12) 6_556 6_556 ?
N33 C52 C43 90.0(8) . 6_556 ?
C53 C52 C43 74.2(8) . 6_556 ?
N30 C52 C43 47.4(5) 6_556 6_556 ?
C44 C52 K4' 56.3(10) 6_556 6_556 ?
N33 C52 K4' 46.7(6) . 6_556 ?
C53 C52 K4' 77.3(7) . 6_556 ?
N30 C52 K4' 19.5(4) 6_556 6_556 ?
C43 C52 K4' 49.8(5) 6_556 6_556 ?
C44 C52 H52A 93.9 6_556 . ?
N33 C52 H52A 107.2 . . ?
C53 C52 H52A 107.2 . . ?
N30 C52 H52A 150.2 6_556 . ?
C43 C52 H52A 160.1 6_556 . ?
K4' C52 H52A 150.0 6_556 . ?
C44 C52 H52B 134.1 6_556 . ?
N33 C52 H52B 111.0 . . ?
C53 C52 H52B 111.5 . . ?
N30 C52 H52B 101.6 6_556 . ?
C43 C52 H52B 55.0 6_556 . ?
K4' C52 H52B 97.1 6_556 . ?
H52A C52 H52B 108.1 . . ?
C42 C53 N30 67.5(9) 6_556 6_556 ?
C42 C53 N36 40.6(8) 6_556 . ?
N30 C53 N36 55.8(6) 6_556 . ?
C42 C53 C52 129.3(14) 6_556 . ?
N30 C53 C52 63.8(8) 6_556 . ?
N36 C53 C52 113.2(10) . . ?
C42 C53 C44 103.2(13) 6_556 6_556 ?
N30 C53 C44 49.7(6) 6_556 6_556 ?
N36 C53 C44 105.5(9) . 6_556 ?
C52 C53 C44 30.8(6) . 6_556 ?
C42 C53 K4' 56.2(8) 6_556 6_556 ?
N30 C53 K4' 11.4(5) 6_556 6_556 ?
N36 C53 K4' 47.7(6) . 6_556 ?
C52 C53 K4' 74.9(7) . 6_556 ?
C44 C53 K4' 58.3(5) 6_556 6_556 ?
C42 C53 H53A 120.3 6_556 . ?
N30 C53 H53A 149.7 6_556 . ?
N36 C53 H53A 108.9 . . ?
C52 C53 H53A 108.8 . . ?
C44 C53 H53A 136.4 6_556 . ?
K4' C53 H53A 151.4 6_556 . ?
C42 C53 H53B 67.1 6_556 . ?
N30 C53 H53B 102.4 6_556 . ?
N36 C53 H53B 107.6 . . ?
C52 C53 H53B 110.6 . . ?
C44 C53 H53B 86.2 6_556 . ?
K4' C53 H53B 96.8 6_556 . ?
H53A C53 H53B 107.5 . . ?
N35 C54 N34 106.9(9) . . ?
N35 C54 C41 71.0(7) . 6_556 ?
N34 C54 C41 50.7(6) . 6_556 ?
N35 C54 K3 86.5(6) . . ?
N34 C54 K3 45.1(5) . . ?
C41 C54 K3 76.7(6) 6_556 . ?
N35 C54 H54A 110.8 . . ?
N34 C54 H54A 110.6 . . ?
C41 C54 H54A 91.5 6_556 . ?
K3 C54 H54A 154.9 . . ?
N35 C54 H54B 109.6 . . ?
N34 C54 H54B 110.5 . . ?
C41 C54 H54B 157.6 6_556 . ?
K3 C54 H54B 81.0 . . ?
H54A C54 H54B 108.4 . . ?
N29 C55 C40 131(2) 6_556 6_556 ?
N29 C55 N36 58.4(13) 6_556 . ?
C40 C55 N36 168.1(12) 6_556 . ?
N29 C55 N35 66.8(14) 6_556 . ?
C40 C55 N35 78.3(9) 6_556 . ?
N36 C55 N35 113.5(9) . . ?
N29 C55 C42 76.9(15) 6_556 6_556 ?
C40 C55 C42 132.3(13) 6_556 6_556 ?
N36 C55 C42 37.8(6) . 6_556 ?
N35 C55 C42 143.6(11) . 6_556 ?
N29 C55 C41 68.1(17) 6_556 6_556 ?
C40 C55 C41 128.5(15) 6_556 6_556 ?
N36 C55 C41 58.6(8) . 6_556 ?
N35 C55 C41 68.2(8) . 6_556 ?
C42 C55 C41 95.7(9) 6_556 6_556 ?
N29 C55 K4' 28.0(13) 6_556 6_556 ?
C40 C55 K4' 148.3(14) 6_556 6_556 ?
N36 C55 K4' 36.9(6) . 6_556 ?
N35 C55 K4' 94.6(6) . 6_556 ?
C42 C55 K4' 49.0(6) 6_556 6_556 ?
C41 C55 K4' 74.4(6) 6_556 6_556 ?
N29 C55 H55A 159.0 6_556 . ?
C40 C55 H55A 64.0 6_556 . ?
N36 C55 H55A 108.7 . . ?
N35 C55 H55A 109.4 . . ?
C42 C55 H55A 103.2 6_556 . ?
C41 C55 H55A 91.2 6_556 . ?
K4' C55 H55A 145.2 6_556 . ?
N29 C55 H55B 92.2 6_556 . ?
C40 C55 H55B 67.4 6_556 . ?
N36 C55 H55B 108.4 . . ?
N35 C55 H55B 108.5 . . ?
C42 C55 H55B 75.2 6_556 . ?
C41 C55 H55B 159.9 6_556 . ?
K4' C55 H55B 86.4 6_556 . ?
H55A C55 H55B 108.2 . . ?
N28 C56 C41 95.5(14) 6_556 6_556 ?
N28 C56 C43 76.0(13) 6_556 6_556 ?
C41 C56 C43 139.0(13) 6_556 6_556 ?
N28 C56 N34 49.5(9) 6_556 . ?
C41 C56 N34 57.1(9) 6_556 . ?
C43 C56 N34 125.5(12) 6_556 . ?
N28 C56 N36 102.0(14) 6_556 . ?
C41 C56 N36 69.1(9) 6_556 . ?
C43 C56 N36 73.6(8) 6_556 . ?
N34 C56 N36 110.4(9) . . ?
N28 C56 C26 56.8(9) 6_556 6_556 ?
C41 C56 C26 112.8(11) 6_556 6_556 ?
C43 C56 C26 96.1(10) 6_556 6_556 ?
N34 C56 C26 60.0(8) . 6_556 ?
N36 C56 C26 158.6(12) . 6_556 ?
N28 C56 K4' 57.0(11) 6_556 6_556 ?
C41 C56 K4' 93.6(9) 6_556 6_556 ?
C43 C56 K4' 47.9(6) 6_556 6_556 ?
N34 C56 K4' 92.1(7) . 6_556 ?
N36 C56 K4' 49.3(6) . 6_556 ?
C26 C56 K4' 109.9(8) 6_556 6_556 ?
N28 C56 K3 18.9(9) 6_556 . ?
C41 C56 K3 78.7(9) 6_556 . ?
C43 C56 K3 83.5(8) 6_556 . ?
N34 C56 K3 44.0(5) . . ?
N36 C56 K3 87.8(7) . . ?
C26 C56 K3 72.2(6) 6_556 . ?
K4' C56 K3 50.3(3) 6_556 . ?
N28 C56 H56A 69.5 6_556 . ?
C41 C56 H56A 164.5 6_556 . ?
C43 C56 H56A 36.0 6_556 . ?
N34 C56 H56A 111.6 . . ?
N36 C56 H56A 109.6 . . ?
C26 C56 H56A 62.5 6_556 . ?
K4' C56 H56A 75.5 6_556 . ?
K3 C56 H56A 85.9 . . ?
N28 C56 H56B 148.1 6_556 . ?
C41 C56 H56B 86.4 6_556 . ?
C43 C56 H56B 121.8 6_556 . ?
N34 C56 H56B 108.7 . . ?
N36 C56 H56B 108.2 . . ?
C26 C56 H56B 93.1 6_556 . ?
K4' C56 H56B 154.8 6_556 . ?
K3 C56 H56B 152.6 . . ?
H56A C56 H56B 108.2 . . ?
O23 Cl2 O22 109.5(8) . . ?
O23 Cl2 O24 112.2(8) . . ?
O22 Cl2 O24 110.4(8) . . ?
O23 Cl2 O21 109.9(8) . . ?
O22 Cl2 O21 106.6(8) . . ?
O24 Cl2 O21 108.1(8) . . ?
O22' Cl2' O21' 109.6(9) . . ?
O22' Cl2' O23' 113.3(9) . . ?
O21' Cl2' O23' 110.7(9) . . ?
O22' Cl2' O24' 108.9(9) . . ?
O21' Cl2' O24' 107.1(9) . . ?
O23' Cl2' O24' 107.0(9) . . ?
Cl2' O23' H47B 87.5 . . ?
Cl2' O24' H47A 112.5 . . ?
O11 Cl1 O13 113.2(7) . . ?
O11 Cl1 O11' 101.2(10) . . ?
O13 Cl1 O11' 88.5(8) . . ?
O11 Cl1 O13' 40.1(9) . . ?
O13 Cl1 O13' 145.9(9) . . ?
O11' Cl1 O13' 113.9(9) . . ?
O11 Cl1 O12' 145.3(10) . . ?
O13 Cl1 O12' 76.5(9) . . ?
O11' Cl1 O12' 112.6(10) . . ?
O13' Cl1 O12' 114.1(10) . . ?
O11 Cl1 O14 109.5(8) . . ?
O13 Cl1 O14 109.0(7) . . ?
O11' Cl1 O14 28.8(10) . . ?
O13' Cl1 O14 101.9(9) . . ?
O12' Cl1 O14 97.2(10) . . ?
O11 Cl1 O12 110.6(7) . . ?
O13 Cl1 O12 109.0(7) . . ?
O11' Cl1 O12 132.5(10) . . ?
O13' Cl1 O12 75.4(9) . . ?
O12' Cl1 O12 38.7(9) . . ?
O14 Cl1 O12 105.2(8) . . ?
O11 Cl1 O14' 70.1(8) . . ?
O13 Cl1 O14' 44.3(8) . . ?
O11' Cl1 O14' 106.6(10) . . ?
O13' Cl1 O14' 102.6(9) . . ?
O12' Cl1 O14' 105.9(9) . . ?
O14 Cl1 O14' 135.3(10) . . ?
O12 Cl1 O14' 116.8(9) . . ?

loop_
_geom_bond_atom_site_label_1
_geom_bond_atom_site_label_2
_geom_bond_distance
_geom_bond_site_symmetry_2
_geom_bond_publ_flag
Cd1 I2 2.7478(13) . ?
Cd1 I1 2.7570(14) . ?
Cd1 I3 2.7957(10) . ?
Cd1 I3 2.7957(11) 6_556 ?
Cd2 I6' 2.310(2) 5_755 ?
Cd2 I6 2.731(2) . ?
Cd2 I6' 2.781(2) . ?
Cd2 I4 2.7973(19) . ?
Cd2 I5 2.7995(18) . ?
Cd2 Cd2 3.188(3) 5_755 ?
Cd2 I6 3.279(2) 5_755 ?
I6 I6' 0.579(2) 5_755 ?
I6 Cd2 3.279(2) 5_755 ?
I6' I6 0.579(2) 5_755 ?
I6' Cd2 2.310(2) 5_755 ?
K2 N3 2.444(7) . ?
K2 K2 2.446(6) 4 ?
K2 N2 2.469(7) 4 ?
K2 N5 2.475(7) 4 ?
K2 N1 2.474(6) 4 ?
K2 K1 2.615(4) 4 ?
K2 K1 2.837(4) . ?
K2 C7 3.158(10) . ?
K2 C6 3.224(10) 4 ?
K2 C9 3.238(10) 4 ?
K2 C5 3.257(9) 4 ?
K2 C1 3.271(9) 4 ?
K1 N6 2.311(7) . ?
K1 N8 2.396(7) . ?
K1 N4 2.478(7) . ?
K1 N7 2.594(7) 4 ?
K1 O1W 2.615(4) 4 ?
K1 K2 2.615(4) 4 ?
K1 C14 2.804(11) . ?
K1 K1 2.818(4) 4 ?
K1 C12 2.857(10) . ?
K1 C13 2.985(11) . ?
K1 H12A 2.9640 . ?
K1 H14B 2.6003 . ?
N1 C1 1.459(8) . ?
N1 C5 1.475(8) . ?
N1 C3 1.495(8) . ?
N1 K2 2.474(6) 4 ?
N2 C9 1.454(8) . ?
N2 C7 1.464(8) . ?
N2 C2 1.483(8) . ?
N2 K2 2.469(7) 4 ?
N3 C8 1.454(8) . ?
N3 C7 1.478(8) . ?
N3 C6 1.485(8) 4 ?
N4 C8 1.448(8) . ?
N4 C9 1.454(8) . ?
N4 C10 1.490(8) . ?
N4 K2 3.451(8) 4 ?
N5 C16 1.455(8) . ?
N5 C14 1.477(8) . ?
N5 C4 1.489(8) . ?
N5 K2 2.475(7) 4 ?
N6 C14 1.412(8) . ?
N6 C15 1.455(8) . ?
N6 C13 1.498(8) . ?
N7 C15 1.456(8) . ?
N7 C16 1.490(8) . ?
N7 C17 1.502(8) 4 ?
N7 K1 2.594(7) 4 ?
N7 K2 3.361(8) 4 ?
N8 C12 1.469(8) . ?
N8 C18 1.483(8) . ?
N8 C11 1.492(8) . ?
C1 C2 1.445(9) . ?
C1 K2 3.271(9) 4 ?
C1 H1A 0.9601 . ?
C1 H1B 0.9600 . ?
C2 K2 3.326(10) 4 ?
C2 H2A 0.9600 . ?
C2 H2B 0.9599 . ?
C3 C4 1.451(9) . ?
C3 K2 3.293(10) 4 ?
C3 H3A 0.9601 . ?
C3 H3B 0.9598 . ?
C4 K2 3.290(10) 4 ?
C4 H4A 0.9602 . ?
C4 H4B 0.9605 . ?
C5 C6 1.472(8) . ?
C5 K2 3.257(9) 4 ?
C5 H5A 0.9600 . ?
C5 H5B 0.9601 . ?
C6 N3 1.485(8) 4 ?
C6 K2 3.224(10) 4 ?
C6 H6A 0.9600 . ?
C6 H6B 0.9604 . ?
C7 K2 3.341(10) 4 ?
C7 H7A 0.9597 . ?
C7 H7B 0.9598 . ?
C8 H8A 0.9598 . ?
C8 H8B 0.9601 . ?
C9 K2 3.238(10) 4 ?
C9 H9A 0.9598 . ?
C9 H9B 0.9601 . ?
C10 C11 1.456(8) . ?
C10 H10A 0.9599 . ?
C10 H10B 0.9600 . ?
C11 H11A 0.9601 . ?
C11 H11B 0.9601 . ?
C12 C13 1.435(9) . ?
C12 H12A 0.9599 . ?
C12 H12B 0.9599 . ?
C13 H13A 0.9600 . ?
C13 H13B 0.9599 . ?
C14 K2 3.336(10) 4 ?
C14 H14A 0.9602 . ?
C14 H14B 0.9603 . ?
C15 K1 3.215(12) 4 ?
C15 H15A 0.9601 . ?
C15 H15B 0.9599 . ?
C16 K2 3.306(10) 4 ?
C16 H16A 0.9600 . ?
C16 H16B 0.9603 . ?
C17 C18 1.489(9) . ?
C17 N7 1.502(8) 4 ?
C17 H17A 0.9599 . ?
C17 H17B 0.9601 . ?
C18 H18A 0.9600 . ?
C18 H18B 0.9600 . ?
K3 N21 2.363(10) 6_556 ?
K3 N25 2.372(8) 6_556 ?
K3 N34 2.439(7) . ?
K3 N31 2.442(7) . ?
K3 N24 2.456(8) . ?
K3 N26 2.459(7) . ?
K3 C36 2.477(18) 6_556 ?
K3 N28 2.501(10) 6_556 ?
K3 K4 2.667(3) . ?
K3 K4' 2.695(8) 6_556 ?
K3 O2W 2.695(8) 6_556 ?
K4 K3 2.667(3) 6_556 ?
K4 O2W 2.754(9) 6_556 ?
K4 O2W 2.754(9) . ?
K4 H55B 2.8223 . ?
O2W O2W 1.085(15) 6_556 ?
O2W K3 2.695(8) 6_556 ?
N21 C31 1.056(17) 6_556 ?
N21 C30 1.451(17) 6_556 ?
N21 C23 1.468(9) . ?
N21 C25 1.479(9) . ?
N21 C21 1.482(9) . ?
N21 N31 1.602(12) 6_556 ?
N21 K3 2.363(10) 6_556 ?
N22 N24 1.237(12) 6_556 ?
N22 C28 1.431(14) 6_556 ?
N22 N22 1.432(17) 6_556 ?
N22 C29 1.439(9) . ?
N22 C27 1.464(9) . ?
N22 C22 1.479(9) . ?
N22 N23 1.498(12) 6_556 ?
N22 K3 2.949(11) 6_556 ?
N22 K4' 3.201(12) 6_556 ?
N23 C27 1.463(8) . ?
N23 C28 1.466(9) . ?
N23 C47 1.474(9) . ?
N23 N22 1.498(12) 6_556 ?
N23 K4' 2.396(12) 6_556 ?
N24 N22 1.237(12) 6_556 ?
N24 C22 1.278(16) 6_556 ?
N24 C30 1.486(9) . ?
N24 C28 1.488(9) . ?
N24 C21 1.491(17) 6_556 ?
N24 C29 1.525(7) . ?
N25 N26 0.979(11) 6_556 ?
N25 C33 1.262(14) 6_556 ?
N25 C36 1.456(9) . ?
N25 C34 1.467(7) . ?
N25 C24 1.473(9) . ?
N25 C32 1.612(16) 6_556 ?
N25 K3 2.372(8) 6_556 ?
N26 N25 0.979(11) 6_556 ?
N26 C36 1.148(14) 6_556 ?
N26 C34 1.476(8) . ?
N26 C33 1.488(9) . ?
N26 C35 1.519(8) . ?
N26 N27 1.615(11) 6_556 ?
N26 N26 1.815(16) 6_556 ?
N26 K3 3.347(8) 6_556 ?
N27 C35 1.423(8) . ?
N27 C37 1.470(9) . ?
N27 C36 1.469(9) . ?
N27 N26 1.615(11) 6_556 ?
N27 K3 2.757(9) 6_556 ?
N28 C56 0.826(15) 6_556 ?
N28 N34 1.116(12) 6_556 ?
N28 C41 1.463(9) . ?
N28 C43 1.472(9) . ?
N28 C26 1.486(9) . ?
N28 N36 1.827(12) 6_556 ?
N28 K3 2.501(10) 6_556 ?
N29 C55 0.535(14) 6_556 ?
N29 N36 1.267(12) 6_556 ?
N29 N35 1.353(12) 6_556 ?
N29 C41 1.478(9) . ?
N29 C42 1.479(9) . ?
N29 C40 1.486(9) . ?
N30 N36 1.385(12) 6_556 ?
N30 C44 1.475(9) . ?
N30 C43 1.475(9) . ?
N30 C53 1.476(16) 6_556 ?
N30 C42 1.480(9) . ?
N30 C52 1.563(15) 6_556 ?
N30 N33 1.596(13) 6_556 ?
N30 K4' 2.516(13) 6_556 ?
N31 C23 0.696(17) 6_556 ?
N31 C24 1.425(15) 6_556 ?
N31 C32 1.473(9) . ?
N31 C31 1.475(9) . ?
N31 C48 1.479(9) . ?
N31 N21 1.602(12) 6_556 ?
N32 C50 0.994(12) 6_556 ?
N32 N32 1.204(16) 6_556 ?
N32 C51 1.302(16) 6_556 ?
N32 C50 1.465(9) . ?
N32 C38 1.482(9) . ?
N32 C39 1.488(9) . ?
N33 C44 0.697(18) 6_556 ?
N33 C46 1.479(9) . ?
N33 C45 1.482(8) . ?
N33 C52 1.485(9) . ?
N33 N30 1.596(13) 6_556 ?
N33 K4' 2.320(13) 6_556 ?
N34 N28 1.116(12) 6_556 ?
N34 C41 1.270(14) 6_556 ?
N34 C56 1.458(9) . ?
N34 C54 1.462(9) . ?
N34 C49 1.486(9) . ?
N34 C26 1.635(17) 6_556 ?
N34 K4' 3.432(11) 6_556 ?
N35 N29 1.353(12) 6_556 ?
N35 C54 1.459(9) . ?
N35 C55 1.471(9) . ?
N35 C51 1.479(9) . ?
N35 C39 1.609(18) 6_556 ?
N35 C40 1.637(14) 6_556 ?
N35 C41 1.721(16) 6_556 ?
N36 C42 0.963(15) 6_556 ?
N36 N29 1.267(12) 6_556 ?
N36 N30 1.385(12) 6_556 ?
N36 C55 1.463(9) . ?
N36 C56 1.467(9) . ?
N36 C53 1.480(9) . ?
N36 C41 1.499(16) 6_556 ?
N36 C43 1.737(15) 6_556 ?
N36 N28 1.827(12) 6_556 ?
N36 K4' 2.375(12) 6_556 ?
C21 C30 0.64(2) 6_556 ?
C21 C22 1.473(10) . ?
C21 N24 1.491(17) 6_556 ?
C21 C31 1.645(16) 6_556 ?
C21 C28 1.891(16) 6_556 ?
C21 K3 3.299(12) 6_556 ?
C21 H21A 0.9598 . ?
C21 H21B 0.9602 . ?
C22 C28 0.984(19) 6_556 ?
C22 N24 1.278(16) 6_556 ?
C22 C30 1.902(19) 6_556 ?
C22 H22A 0.9601 . ?
C22 H22B 0.9599 . ?
C23 N31 0.696(17) 6_556 ?
C23 C31 0.912(16) 6_556 ?
C23 C24 1.467(10) . ?
C23 C32 1.644(15) 6_556 ?
C23 C48 1.869(18) 6_556 ?
C23 C30 2.029(18) 6_556 ?
C23 K3 2.911(14) 6_556 ?
C23 H23A 0.9600 . ?
C23 H23B 0.9599 . ?
C24 C32 0.759(19) 6_556 ?
C24 N31 1.425(15) 6_556 ?
C24 C33 1.894(17) 6_556 ?
C24 K3 2.849(14) 6_556 ?
C24 H24A 0.9600 . ?
C24 H24B 0.9599 . ?
C25 C26 1.481(10) . ?
C25 C31 2.000(19) 6_556 ?
C25 K3 3.187(12) 6_556 ?
C25 H25A 0.9599 . ?
C25 H25B 0.9598 . ?
C26 C49 1.26(2) 6_556 ?
C26 N34 1.635(17) 6_556 ?
C26 C56 1.768(15) 6_556 ?
C26 K3 3.206(14) 6_556 ?
C26 H26A 0.9599 . ?
C26 H26B 0.9602 . ?
C27 N23 1.463(8) 6_556 ?
C27 N22 1.464(9) 6_556 ?
C27 K4' 3.092(14) 6_556 ?
C27 H27A 0.9599 . ?
C27 H27B 0.9602 . ?
C28 C22 0.984(19) 6_556 ?
C28 N22 1.431(14) 6_556 ?
C28 C21 1.891(16) 6_556 ?
C28 K4' 3.345(15) 6_556 ?
C28 H28A 0.9598 . ?
C28 H28B 0.9601 . ?
C29 N22 1.439(9) 6_556 ?
C29 N24 1.525(7) 6_556 ?
C29 K3 3.305(13) 6_556 ?
C29 H29A 0.9600 . ?
C29 H29B 0.9599 . ?
C30 C21 0.64(2) 6_556 ?
C30 N21 1.451(17) 6_556 ?
C30 C31 1.481(10) . ?
C30 C22 1.902(19) 6_556 ?
C30 C23 2.029(18) 6_556 ?
C30 H30A 0.9601 . ?
C30 H30B 0.9601 . ?
C31 C23 0.912(16) 6_556 ?
C31 N21 1.056(17) 6_556 ?
C31 C21 1.645(16) 6_556 ?
C31 C25 2.000(19) 6_556 ?
C31 H31A 0.9599 . ?
C31 H31B 0.9598 . ?
C32 C24 0.759(19) 6_556 ?
C32 C33 1.469(10) . ?
C32 N25 1.612(16) 6_556 ?
C32 C23 1.644(15) 6_556 ?
C32 H32A 0.9601 . ?
C32 H32B 0.9600 . ?
C33 N25 1.262(14) 6_556 ?
C33 C36 1.299(18) 6_556 ?
C33 C24 1.894(17) 6_556 ?
C33 H33A 0.9598 . ?
C33 H33B 0.9600 . ?
C34 N25 1.467(7) 6_556 ?
C34 N26 1.476(8) 6_556 ?
C34 K3 3.189(10) 6_556 ?
C34 H34A 0.9599 . ?
C34 H34B 0.9600 . ?
C35 N27 1.423(8) 6_556 ?
C35 N26 1.519(8) 6_556 ?
C35 K3 3.523(11) 6_556 ?
C35 H35A 0.9600 . ?
C35 H35B 0.9602 . ?
C36 N26 1.148(14) 6_556 ?
C36 C33 1.299(18) 6_556 ?
C36 K3 2.477(18) 6_556 ?
C36 H36A 0.9599 . ?
C36 H36B 0.9600 . ?
C37 C38 1.486(9) . ?
C37 H37A 0.9601 . ?
C37 H37B 0.9599 . ?
C38 C38 1.40(3) 6_556 ?
C38 H38A 0.9601 . ?
C38 H38B 0.9601 . ?
C39 C51 0.38(2) 6_556 ?
C39 C50 1.433(17) 6_556 ?
C39 C40 1.472(10) . ?
C39 N35 1.609(18) 6_556 ?
C39 H39A 0.9600 . ?
C39 H39B 0.9600 . ?
C40 C55 1.076(14) 6_556 ?
C40 N35 1.637(14) 6_556 ?
C40 C51 1.73(2) 6_556 ?
C40 H40A 0.9603 . ?
C40 H40B 0.9599 . ?
C41 C56 1.132(18) 6_556 ?
C41 N34 1.270(14) 6_556 ?
C41 C54 1.502(19) 6_556 ?
C41 N36 1.499(16) 6_556 ?
C41 C55 1.592(17) 6_556 ?
C41 N35 1.721(16) 6_556 ?
C41 K3 3.242(12) 6_556 ?
C41 H41A 0.9602 . ?
C41 H41B 0.9600 . ?
C42 N36 0.963(15) 6_556 ?
C42 C53 1.139(18) 6_556 ?
C42 C55 1.506(14) 6_556 ?
C42 K4' 3.284(16) 6_556 ?
C42 H42A 0.9601 . ?
C42 H42B 0.9600 . ?
C43 C56 1.434(18) 6_556 ?
C43 N36 1.737(15) 6_556 ?
C43 C52 1.982(17) 6_556 ?
C43 K4' 3.411(14) 6_556 ?
C43 K3 3.418(12) 6_556 ?
C43 H43A 0.9602 . ?
C43 H43B 0.9601 . ?
C44 N33 0.697(18) 6_556 ?
C44 C52 0.987(14) 6_556 ?
C44 C45 1.475(9) . ?
C44 C53 1.907(19) 6_556 ?
C44 C46 1.988(19) 6_556 ?
C44 K4' 3.163(15) 6_556 ?
C44 H44A 0.9600 . ?
C44 H44B 0.9601 . ?
C45 C44 1.475(9) 6_556 ?
C45 N33 1.482(8) 6_556 ?
C45 K4' 3.131(13) 6_556 ?
C45 H45A 0.9595 . ?
C45 H45B 0.9601 . ?
C46 C47 1.470(10) . ?
C46 C44 1.988(19) 6_556 ?
C46 K4' 3.199(15) 6_556 ?
C46 H46A 0.9598 . ?
C46 H46B 0.9603 . ?
C47 K4' 3.207(15) 6_556 ?
C47 H47A 0.9601 . ?
C47 H47B 0.9599 . ?
C48 C49 1.482(10) . ?
C48 C23 1.869(18) 6_556 ?
C48 H48A 0.9602 . ?
C48 H48B 0.9598 . ?
C49 C26 1.26(2) 6_556 ?
C49 H49A 0.9600 . ?
C49 H49B 0.9600 . ?
C50 C50 0.962(17) 6_556 ?
C50 N32 0.994(12) 6_556 ?
C50 C39 1.433(17) 6_556 ?
C50 C51 1.483(10) . ?
C50 H50A 0.9598 . ?
C50 H50B 0.9600 . ?
C51 C39 0.38(2) 6_556 ?
C51 N32 1.302(16) 6_556 ?
C51 C40 1.73(2) 6_556 ?
C51 H51A 0.9599 . ?
C51 H51B 0.9600 . ?
C52 C44 0.987(14) 6_556 ?
C52 C53 1.483(10) . ?
C52 N30 1.563(15) 6_556 ?
C52 C43 1.982(17) 6_556 ?
C52 K4' 3.072(14) 6_556 ?
C52 H52A 0.9601 . ?
C52 H52B 0.9601 . ?
C53 C42 1.139(18) 6_556 ?
C53 N30 1.476(16) 6_556 ?
C53 C44 1.907(19) 6_556 ?
C53 K4' 3.104(15) 6_556 ?
C53 H53A 0.9602 . ?
C53 H53B 0.9600 . ?
C54 C41 1.502(19) 6_556 ?
C54 H54A 0.9600 . ?
C54 H54B 0.9600 . ?
C55 N29 0.535(14) 6_556 ?
C55 C40 1.076(14) 6_556 ?
C55 C42 1.506(14) 6_556 ?
C55 C41 1.592(17) 6_556 ?
C55 K4' 3.377(15) 6_556 ?
C55 H55A 0.9600 . ?
C55 H55B 0.9601 . ?
C56 N28 0.826(15) 6_556 ?
C56 C41 1.132(18) 6_556 ?
C56 C43 1.434(18) 6_556 ?
C56 C26 1.768(15) 6_556 ?
C56 K4' 3.055(16) 6_556 ?
C56 H56A 0.9602 . ?
C56 H56B 0.9600 . ?
Cl2 O23 1.409(8) . ?
Cl2 O22 1.418(8) . ?
Cl2 O24 1.423(8) . ?
Cl2 O21 1.428(8) . ?
Cl2' O22' 1.409(8) . ?
Cl2' O21' 1.416(8) . ?
Cl2' O23' 1.418(8) . ?
Cl2' O24' 1.434(8) . ?
O23' H47B 1.4496 . ?
O24' H47A 1.0181 . ?
Cl1 O11 1.400(7) . ?
Cl1 O13 1.412(7) . ?
Cl1 O11' 1.413(8) . ?
Cl1 O13' 1.417(9) . ?
Cl1 O12' 1.419(8) . ?
Cl1 O14 1.431(8) . ?
Cl1 O12 1.437(8) . ?
Cl1 O14' 1.460(8) . ?
